data_7118667
loop_
_publ_author_name
'Liu, Kuan-Guan'
'Liu, Xi-Yan'
'Guan, Zong-Jie'
'Shi, Kang'
'Lin, Yu-Mei'
'Wang, Quan-Ming'

_publ_section_title
;
 The transformation of polyoxometalates in the formation of intercluster
 compound [Ag41(\a-SiW10O37)((t)BuC[triple bond, length as
 m-dash]C)27(CH3CN)3][\b-SiW12O40].
;
_journal_issue 19
_journal_name_full 'Chemical communications (Cambridge, England)'
_journal_page_first 3801
_journal_page_last 3804
_journal_paper_doi 10.1039/c6cc00524a
_journal_volume 52
_journal_year 2016
_chemical_formula_sum 'C176 H266 Ag41 B0 F0 N7 O78 Si2 W22'
_chemical_formula_weight 12251.24
_chemical_name_systematic
; 
 ? 
;
_space_group_IT_number 2
_symmetry_cell_setting triclinic
_symmetry_space_group_name_Hall '-P 1'
_symmetry_space_group_name_H-M 'P -1'
_atom_sites_solution_hydrogens geom
_atom_sites_solution_primary direct
_atom_sites_solution_secondary difmap
_audit_creation_method SHELXL-97
_audit_update_record
;
2016-01-19 deposited with the CCDC.
2016-01-28 downloaded from the CCDC.
;
_cell_angle_alpha 104.876(2)
_cell_angle_beta 90.485(2)
_cell_angle_gamma 92.908(2)
_cell_formula_units_Z 2
_cell_length_a 20.0748(4)
_cell_length_b 26.1979(6)
_cell_length_c 28.8126(6)
_cell_measurement_reflns_used 38562
_cell_measurement_temperature 373(2)
_cell_measurement_theta_max 28.5112
_cell_measurement_theta_min 3.2861
_cell_volume 14622.7(6)
_computing_cell_refinement 'CrysAlisPro, Agilent Technologies.'
_computing_data_collection 'CrysAlisPro, Agilent Technologies.'
_computing_data_reduction 'CrysAlisPro, Agilent Technologies.'
_computing_structure_refinement 'SHELXL-97 (Sheldrick, 1997)'
_computing_structure_solution 'SHELXS-97 (Sheldrick, 1990)'
_diffrn_ambient_temperature 373(2)
_diffrn_measured_fraction_theta_full 0.995
_diffrn_measured_fraction_theta_max 0.995
_diffrn_measurement_device_type 'SuperNova, Dual, Mo at zero, Atlas'
_diffrn_radiation_monochromator graphite
_diffrn_radiation_source 'fine-focus sealed tube'
_diffrn_radiation_type MoK\a
_diffrn_radiation_wavelength 0.71073
_diffrn_reflns_av_R_equivalents 0.0670
_diffrn_reflns_av_sigmaI/netI 0.1079
_diffrn_reflns_limit_h_max 23
_diffrn_reflns_limit_h_min -23
_diffrn_reflns_limit_k_max 31
_diffrn_reflns_limit_k_min -27
_diffrn_reflns_limit_l_max 31
_diffrn_reflns_limit_l_min -34
_diffrn_reflns_number 94267
_diffrn_reflns_theta_full 25.00
_diffrn_reflns_theta_max 25.00
_diffrn_reflns_theta_min 3.29
_exptl_absorpt_coefficient_mu 11.350
_exptl_absorpt_correction_T_max 0.3682
_exptl_absorpt_correction_T_min 0.2345
_exptl_absorpt_correction_type multi-scan
_exptl_absorpt_process_details
;
CrysAlisPro, Agilent Technologies,
Version 1.171.36.20 (release 27-06-2012 CrysAlis171 .NET)
(compiled Jul 11 2012,15:38:31)
Empirical absorption correction using spherical harmonics,
implemented in SCALE3 ABSPACK scaling algorithm.
;
_exptl_crystal_colour colorless
_exptl_crystal_density_diffrn 2.782
_exptl_crystal_density_method 'not measured'
_exptl_crystal_description block
_exptl_crystal_F_000 11152
_exptl_crystal_size_max 0.18
_exptl_crystal_size_mid 0.13
_exptl_crystal_size_min 0.11
_platon_squeeze_details
;
;
_refine_diff_density_max 4.280
_refine_diff_density_min -4.080
_refine_diff_density_rms 0.409
_refine_ls_extinction_method none
_refine_ls_goodness_of_fit_ref 1.029
_refine_ls_hydrogen_treatment mixed
_refine_ls_matrix_type full
_refine_ls_number_parameters 2942
_refine_ls_number_reflns 51270
_refine_ls_number_restraints 882
_refine_ls_restrained_S_all 1.029
_refine_ls_R_factor_all 0.0989
_refine_ls_R_factor_gt 0.0689
_refine_ls_shift/su_max 0.003
_refine_ls_shift/su_mean 0.000
_refine_ls_structure_factor_coef Fsqd
_refine_ls_weighting_details 'calc w=1/[\s^2^(Fo^2^)+(0.0953P)^2^+0.0000P] where P=(Fo^2^+2Fc^2^)/3'
_refine_ls_weighting_scheme calc
_refine_ls_wR_factor_gt 0.1700
_refine_ls_wR_factor_ref 0.1909
_reflns_number_gt 36516
_reflns_number_total 51270
_reflns_threshold_expression >2sigma(I)
_cod_data_source_file c6cc00524a2.cif
_cod_data_source_block p
_cod_depositor_comments
;
The following automatic conversions were performed:

'_symmetry_cell_setting' value 'Triclinic' changed to 'triclinic'
according to
/usr/data/users/saulius/crontab/automatic-downloads/rss-feeds/RSC/lib/dictionaries/cif_core.dic
dictionary named 'cif_core.dic' version 2.4.2 from 2011-04-26.

'_exptl_absorpt_correction_type' value 'Multi-scan' changed to
'multi-scan' according to
/usr/data/users/saulius/crontab/automatic-downloads/rss-feeds/RSC/lib/dictionaries/cif_core.dic
dictionary named 'cif_core.dic' version 2.4.2 from 2011-04-26.

Automatic conversion script
Id: cif_fix_values 4268 2015-11-12 08:31:59Z antanas 

 Adding full bibliography for 7118667.cif.
;
_cod_original_cell_volume 14622.7(5)
_cod_original_sg_symbol_H-M P-1
_cod_database_code 7118667

loop_
_symmetry_equiv_pos_as_xyz
'x, y, z'
'-x, -y, -z'

loop_
_atom_site_label
_atom_site_type_symbol
_atom_site_fract_x
_atom_site_fract_y
_atom_site_fract_z
_atom_site_U_iso_or_equiv
_atom_site_adp_type
_atom_site_occupancy
_atom_site_symmetry_multiplicity
_atom_site_calc_flag
_atom_site_refinement_flags
Ag1 Ag 0.73465(11) 0.03614(8) 0.32984(7) 0.0644(5) Uani 1 1 d .
Ag2 Ag 0.77282(8) 0.13319(7) 0.40026(6) 0.0486(4) Uani 1 1 d .
Ag3 Ag 0.91200(8) 0.14330(7) 0.35885(6) 0.0462(4) Uani 1 1 d U
Ag4 Ag 0.74550(8) 0.01287(6) 0.22427(6) 0.0425(4) Uani 1 1 d .
Ag5 Ag 0.87950(7) 0.05942(6) 0.21300(6) 0.0391(4) Uani 1 1 d U
Ag6 Ag 0.98507(9) 0.24337(7) 0.34325(8) 0.0593(5) Uani 1 1 d .
Ag7 Ag 0.93506(7) 0.12867(6) 0.15279(5) 0.0380(4) Uani 1 1 d .
Ag8 Ag 0.78281(8) 0.04639(6) 0.12801(5) 0.0416(4) Uani 1 1 d .
Ag9 Ag 0.79681(9) 0.12533(6) 0.29128(6) 0.0480(5) Uani 1 1 d U
Ag10 Ag 0.85573(8) 0.24271(6) 0.42044(6) 0.0433(4) Uani 1 1 d .
Ag11 Ag 0.60353(8) 0.05035(7) 0.26364(7) 0.0480(4) Uani 1 1 d U
Ag12 Ag 0.61577(8) 0.14034(7) 0.37943(6) 0.0473(4) Uani 1 1 d .
Ag13 Ag 0.87713(7) 0.31545(6) 0.35568(5) 0.0355(3) Uani 1 1 d .
Ag14 Ag 0.80913(7) 0.14959(6) 0.10498(5) 0.0327(3) Uani 1 1 d U
Ag15 Ag 0.64460(7) 0.07485(5) 0.08444(5) 0.0325(3) Uani 1 1 d .
Ag16 Ag 0.95230(6) 0.24356(6) 0.13841(5) 0.0342(3) Uani 1 1 d .
Ag17 Ag 0.95203(7) 0.37736(6) 0.16899(5) 0.0332(3) Uani 1 1 d .
Ag18 Ag 0.52293(7) 0.07336(6) 0.17499(5) 0.0339(3) Uani 1 1 d .
Ag19 Ag 0.73331(7) 0.32782(6) 0.44279(5) 0.0351(3) Uani 1 1 d .
Ag20 Ag 0.54085(7) 0.15653(6) 0.30042(5) 0.0334(3) Uani 1 1 d .
Ag21 Ag 0.57282(7) 0.25801(6) 0.41635(5) 0.0341(3) Uani 1 1 d .
Ag22 Ag 0.58309(7) 0.38736(5) 0.43090(5) 0.0306(3) Uani 1 1 d .
Ag23 Ag 0.62442(7) 0.49341(6) 0.39429(5) 0.0338(3) Uani 1 1 d .
Ag24 Ag 0.49730(7) 0.12685(5) 0.08124(5) 0.0314(3) Uani 1 1 d U
Ag25 Ag 0.77136(8) 0.53496(7) 0.33556(6) 0.0488(4) Uani 1 1 d .
Ag26 Ag 0.87299(7) 0.48977(6) 0.21848(5) 0.0364(3) Uani 1 1 d U
Ag27 Ag 0.78267(7) 0.43416(6) 0.13451(6) 0.0372(4) Uani 1 1 d .
Ag28 Ag 0.53377(8) 0.19889(6) 0.01393(6) 0.0424(4) Uani 1 1 d .
Ag29 Ag 0.63483(7) 0.35746(6) 0.12712(5) 0.0354(3) Uani 1 1 d .
Ag30 Ag 0.48803(8) 0.27640(6) 0.10321(5) 0.0392(3) Uani 1 1 d .
Ag31 Ag 0.52802(8) 0.35027(6) 0.20208(5) 0.0367(3) Uani 1 1 d .
Ag32 Ag 0.52083(7) 0.44127(6) 0.32012(5) 0.0313(3) Uani 1 1 d .
Ag33 Ag 0.63304(9) 0.58044(7) 0.35226(7) 0.0566(5) Uani 1 1 d .
Ag34 Ag 0.52394(7) 0.53397(6) 0.27908(5) 0.0377(3) Uani 1 1 d .
Ag35 Ag 0.63140(8) 0.57640(6) 0.22446(6) 0.0407(4) Uani 1 1 d U
Ag36 Ag 0.51843(8) 0.45006(6) 0.18797(6) 0.0421(4) Uani 1 1 d U
Ag37 Ag 0.65039(8) 0.48807(6) 0.13582(6) 0.0436(4) Uani 1 1 d .
Ag38 Ag 0.77457(10) 0.55048(7) 0.14335(7) 0.0573(5) Uani 1 1 d U
Ag39 Ag 0.78275(8) 0.58062(7) 0.24889(6) 0.0458(4) Uani 1 1 d .
Ag40 Ag 0.97884(8) 0.14077(7) 0.26828(6) 0.0462(4) Uani 1 1 d .
Ag41 Ag 0.98823(7) 0.32015(6) 0.25948(5) 0.0367(4) Uani 1 1 d .
Si1 Si 0.7895(2) 0.23571(16) 0.76376(15) 0.0154(9) Uani 1 1 d .
W1 W 0.80072(5) 0.09634(3) 0.72983(3) 0.0436(2) Uani 1 1 d .
W2 W 0.88104(5) 0.16492(3) 0.82905(3) 0.0434(2) Uani 1 1 d .
W3 W 0.71343(4) 0.15080(3) 0.82760(3) 0.0389(2) Uani 1 1 d U
W4 W 0.86872(4) 0.31162(3) 0.87040(3) 0.03256(18) Uani 1 1 d .
W5 W 0.94089(4) 0.18484(3) 0.71517(3) 0.0412(2) Uani 1 1 d U
W6 W 0.85158(4) 0.24938(3) 0.65173(3) 0.0360(2) Uani 1 1 d .
W7 W 0.93240(4) 0.31678(3) 0.75258(3) 0.0364(2) Uani 1 1 d U
W8 W 0.70177(4) 0.16666(3) 0.65740(3) 0.0393(2) Uani 1 1 d .
W9 W 0.68917(4) 0.29696(3) 0.69483(3) 0.03221(19) Uani 1 1 d U
W10 W 0.61386(4) 0.21837(3) 0.75561(3) 0.03458(19) Uani 1 1 d .
W11 W 0.70167(4) 0.29563(3) 0.86625(3) 0.02778(17) Uani 1 1 d U
W12 W 0.78090(4) 0.37440(3) 0.80647(3) 0.02984(18) Uani 1 1 d .
O1 O 0.7953(6) 0.1819(5) 0.7811(4) 0.038(3) Uani 1 1 d .
O2 O 0.8548(6) 0.2437(5) 0.7320(5) 0.034(3) Uani 1 1 d .
O3 O 0.7218(6) 0.2310(5) 0.7300(4) 0.033(3) Uani 1 1 d .
O4 O 0.7848(5) 0.2854(5) 0.8092(4) 0.029(3) Uani 1 1 d .
O5 O 0.7386(7) 0.1205(6) 0.6907(5) 0.049(4) Uani 1 1 d .
O6 O 0.8721(7) 0.1307(5) 0.7027(6) 0.050(4) Uani 1 1 d U
O7 O 0.8642(8) 0.0993(5) 0.7812(5) 0.050(4) Uani 1 1 d .
O8 O 0.7342(8) 0.0916(5) 0.7766(5) 0.048(4) Uani 1 1 d .
O9 O 0.8055(8) 0.0327(6) 0.6999(6) 0.057(5) Uani 1 1 d .
O10 O 0.7990(7) 0.1467(5) 0.8562(5) 0.043(4) Uani 1 1 d .
O11 O 0.8753(6) 0.2401(5) 0.8633(4) 0.035(3) Uani 1 1 d U
O12 O 0.9365(6) 0.1841(5) 0.7809(5) 0.040(3) Uani 1 1 d .
O13 O 0.9403(8) 0.1481(7) 0.8644(6) 0.065(5) Uani 1 1 d .
O14 O 0.6503(6) 0.1690(5) 0.7860(5) 0.039(3) Uani 1 1 d .
O15 O 0.7154(7) 0.2220(5) 0.8647(4) 0.040(3) Uani 1 1 d U
O16 O 0.6622(8) 0.1208(6) 0.8613(5) 0.054(4) Uani 1 1 d .
O17 O 0.9277(6) 0.3104(5) 0.8175(5) 0.037(3) Uani 1 1 d .
O18 O 0.8424(5) 0.3769(5) 0.8571(4) 0.031(3) Uani 1 1 d .
O19 O 0.7860(6) 0.3107(5) 0.9020(4) 0.034(3) Uani 1 1 d .
O20 O 0.9235(7) 0.3381(6) 0.9167(5) 0.049(4) Uani 1 1 d .
O21 O 0.9186(7) 0.2009(5) 0.6552(5) 0.047(4) Uani 1 1 d .
O22 O 0.9829(6) 0.2546(6) 0.7359(6) 0.050(4) Uani 1 1 d U
O23 O 1.0084(9) 0.1483(7) 0.6967(7) 0.079(7) Uani 1 1 d .
O24 O 0.7778(6) 0.2934(5) 0.6720(4) 0.034(3) Uani 1 1 d .
O25 O 0.9100(7) 0.3049(5) 0.6863(5) 0.045(3) Uani 1 1 d U
O26 O 0.8616(7) 0.2525(6) 0.5940(5) 0.048(4) Uani 1 1 d .
O27 O 0.7875(7) 0.1895(6) 0.6438(4) 0.044(4) Uani 1 1 d .
O28 O 0.9950(7) 0.3650(6) 0.7596(6) 0.058(5) Uani 1 1 d .
O29 O 0.8549(6) 0.3584(5) 0.7652(4) 0.035(3) Uani 1 1 d .
O30 O 0.6764(8) 0.1248(6) 0.6040(5) 0.055(4) Uani 1 1 d .
O31 O 0.6740(7) 0.2308(6) 0.6458(5) 0.042(4) Uani 1 1 d .
O32 O 0.6213(7) 0.1674(7) 0.6949(5) 0.054(4) Uani 1 1 d .
O33 O 0.6567(7) 0.3412(6) 0.6669(5) 0.051(4) Uani 1 1 d .
O34 O 0.6123(7) 0.2750(6) 0.7245(5) 0.045(3) Uani 1 1 d .
O35 O 0.7229(5) 0.3446(4) 0.7537(4) 0.022(2) Uani 1 1 d U
O36 O 0.5312(7) 0.2120(6) 0.7646(5) 0.053(4) Uani 1 1 d .
O37 O 0.6418(6) 0.2696(5) 0.8138(4) 0.031(3) Uani 1 1 d .
O38 O 0.7133(5) 0.3627(4) 0.8502(4) 0.025(3) Uani 1 1 d .
O39 O 0.6493(6) 0.3130(5) 0.9132(4) 0.037(3) Uani 1 1 d .
O40 O 0.7754(6) 0.4403(5) 0.8114(5) 0.040(3) Uani 1 1 d U
Si2 Si 0.68142(17) 0.29046(14) 0.22748(13) 0.0056(7) Uani 1 1 d U
W13 W 0.68754(3) 0.15294(2) 0.20942(2) 0.01557(14) Uani 1 1 d .
W14 W 0.83160(3) 0.22806(2) 0.23627(2) 0.01593(14) Uani 1 1 d U
W15 W 0.79097(3) 0.29320(3) 0.13456(2) 0.01758(15) Uani 1 1 d .
W16 W 0.65473(3) 0.21709(3) 0.10833(2) 0.01799(15) Uani 1 1 d U
W17 W 0.52495(3) 0.21732(3) 0.20182(2) 0.01820(14) Uani 1 1 d .
W18 W 0.55112(3) 0.30001(3) 0.30777(2) 0.01810(15) Uani 1 1 d .
W19 W 0.71391(3) 0.37836(3) 0.34174(2) 0.01774(14) Uani 1 1 d .
W20 W 0.82827(3) 0.37433(3) 0.26007(2) 0.01769(14) Uani 1 1 d .
W21 W 0.68391(3) 0.43752(3) 0.25003(2) 0.02137(15) Uani 1 1 d .
W22 W 0.71288(3) 0.23273(2) 0.32233(2) 0.01568(14) Uani 1 1 d .
O41 O 0.7186(4) 0.2436(4) 0.2451(3) 0.0097(16) Uani 1 1 d U
O42 O 0.6944(5) 0.2810(4) 0.1700(3) 0.0128(19) Uani 1 1 d U
O43 O 0.6026(5) 0.2848(4) 0.2382(3) 0.014(2) Uani 1 1 d U
O44 O 0.7132(5) 0.3467(4) 0.2585(4) 0.0187(19) Uani 1 1 d U
O45 O 0.6970(4) 0.1606(4) 0.2810(3) 0.011(2) Uani 1 1 d .
O46 O 0.6239(5) 0.3494(4) 0.3319(4) 0.018(2) Uani 1 1 d U
O47 O 0.9164(5) 0.2112(4) 0.2376(4) 0.018(2) Uani 1 1 d U
O48 O 0.8220(5) 0.2415(4) 0.1786(4) 0.023(2) Uani 1 1 d .
O49 O 0.8190(5) 0.3443(4) 0.1933(4) 0.020(2) Uani 1 1 d U
O50 O 0.6950(5) 0.4373(4) 0.3214(4) 0.022(3) Uani 1 1 d .
O51 O 0.7857(5) 0.4330(4) 0.2571(4) 0.018(2) Uani 1 1 d .
O52 O 0.8070(5) 0.2227(5) 0.3021(4) 0.028(2) Uani 1 1 d U
O53 O 0.6953(5) 0.4174(4) 0.1860(4) 0.022(3) Uani 1 1 d .
O54 O 0.8427(5) 0.3013(4) 0.2645(4) 0.019(2) Uani 1 1 d U
O55 O 0.6948(5) 0.1695(4) 0.1517(4) 0.018(2) Uani 1 1 d U
O56 O 0.6791(5) 0.0841(4) 0.1922(4) 0.024(3) Uani 1 1 d .
O57 O 0.5996(5) 0.4151(4) 0.2545(4) 0.023(2) Uani 1 1 d .
O58 O 0.5100(5) 0.2337(4) 0.2697(4) 0.023(3) Uani 1 1 d .
O59 O 0.6255(5) 0.2466(4) 0.3194(4) 0.019(2) Uani 1 1 d U
O60 O 0.9116(5) 0.3995(4) 0.2653(4) 0.026(3) Uani 1 1 d U
O61 O 0.7155(5) 0.4063(4) 0.4033(4) 0.023(2) Uani 1 1 d U
O62 O 0.7368(5) 0.3058(4) 0.3412(4) 0.021(2) Uani 1 1 d U
O63 O 0.7179(5) 0.2140(4) 0.3763(4) 0.021(2) Uani 1 1 d .
O64 O 0.5127(5) 0.2992(5) 0.3616(4) 0.026(3) Uani 1 1 d .
O65 O 0.4997(5) 0.3418(5) 0.2854(4) 0.027(3) Uani 1 1 d .
O66 O 0.7515(5) 0.3378(5) 0.1083(4) 0.028(3) Uani 1 1 d .
O67 O 0.8672(5) 0.2880(4) 0.1070(4) 0.022(2) Uani 1 1 d .
O68 O 0.5797(5) 0.2137(4) 0.1476(4) 0.021(2) Uani 1 1 d .
O69 O 0.8065(5) 0.3864(4) 0.3261(4) 0.019(2) Uani 1 1 d U
O70 O 0.6247(5) 0.2659(4) 0.0827(4) 0.022(2) Uani 1 1 d .
O71 O 0.6366(5) 0.1602(5) 0.0621(4) 0.025(2) Uani 1 1 d U
O72 O 0.4737(5) 0.1623(5) 0.1844(4) 0.027(3) Uani 1 1 d .
O73 O 0.6008(5) 0.1712(4) 0.2193(4) 0.020(2) Uani 1 1 d U
O74 O 0.6808(6) 0.5062(4) 0.2623(4) 0.031(3) Uani 1 1 d .
O75 O 0.7889(5) 0.1576(4) 0.2151(4) 0.021(2) Uani 1 1 d U
O76 O 0.7479(5) 0.2279(4) 0.0949(4) 0.018(2) Uani 1 1 d U
O77 O 0.4743(6) 0.2647(5) 0.1905(4) 0.032(3) Uani 1 1 d .
C11 C 0.9821(10) 0.0846(8) 0.1963(7) 0.042(5) Uani 1 1 d U
C12 C 1.0335(9) 0.0648(8) 0.1891(7) 0.033(4) Uani 1 1 d U
C13 C 1.0991(12) 0.0416(9) 0.1786(9) 0.056(6) Uani 1 1 d U
C14 C 1.1355(16) 0.0406(14) 0.2229(12) 0.091(8) Uani 1 1 d U
H14A H 1.1779 0.0257 0.2149 0.136 Uiso 1 1 calc R
H14B H 1.1100 0.0195 0.2399 0.136 Uiso 1 1 calc R
H14C H 1.1423 0.0761 0.2428 0.136 Uiso 1 1 calc R
C15 C 1.0851(14) -0.0149(14) 0.1483(12) 0.096(12) Uani 1 1 d .
H15A H 1.0618 -0.0144 0.1192 0.144 Uiso 1 1 calc R
H15B H 1.0582 -0.0343 0.1660 0.144 Uiso 1 1 calc R
H15C H 1.1265 -0.0316 0.1406 0.144 Uiso 1 1 calc R
C16 C 1.1429(12) 0.0764(11) 0.1539(12) 0.084(11) Uani 1 1 d .
H16A H 1.1213 0.0784 0.1246 0.126 Uiso 1 1 calc R
H16B H 1.1854 0.0613 0.1468 0.126 Uiso 1 1 calc R
H16C H 1.1494 0.1113 0.1749 0.126 Uiso 1 1 calc R
C21 C 1.0174(12) 0.1680(8) 0.3413(8) 0.048(5) Uani 1 1 d U
C22 C 1.0626(10) 0.1561(8) 0.3629(8) 0.044(5) Uani 1 1 d U
C23 C 1.1205(16) 0.1466(14) 0.3927(12) 0.085(6) Uani 1 1 d U
C24 C 1.1591(17) 0.1954(14) 0.4159(13) 0.102(8) Uani 1 1 d U
H24A H 1.1301 0.2203 0.4349 0.153 Uiso 1 1 calc R
H24B H 1.1793 0.2102 0.3919 0.153 Uiso 1 1 calc R
H24C H 1.1933 0.1879 0.4363 0.153 Uiso 1 1 calc R
C25 C 1.093(2) 0.1354(17) 0.4389(15) 0.129(10) Uani 1 1 d U
H25A H 1.0643 0.1038 0.4308 0.193 Uiso 1 1 calc R
H25B H 1.0682 0.1646 0.4557 0.193 Uiso 1 1 calc R
H25C H 1.1294 0.1307 0.4590 0.193 Uiso 1 1 calc R
C26 C 1.1665(18) 0.1128(15) 0.3647(14) 0.113(9) Uani 1 1 d U
H26A H 1.1437 0.0799 0.3485 0.169 Uiso 1 1 calc R
H26B H 1.2012 0.1063 0.3853 0.169 Uiso 1 1 calc R
H26C H 1.1857 0.1293 0.3415 0.169 Uiso 1 1 calc R
C31 C 1.0098(10) 0.3156(8) 0.1806(8) 0.042(4) Uani 1 1 d U
C32 C 1.0533(10) 0.2859(8) 0.1839(8) 0.040(4) Uani 1 1 d U
C33 C 1.1098(10) 0.2518(8) 0.1855(8) 0.043(4) Uani 1 1 d U
C34 C 1.1009(11) 0.2201(10) 0.2216(9) 0.062(8) Uani 1 1 d .
H34A H 1.1392 0.1997 0.2219 0.093 Uiso 1 1 calc R
H34B H 1.0618 0.1967 0.2133 0.093 Uiso 1 1 calc R
H34C H 1.0959 0.2435 0.2529 0.093 Uiso 1 1 calc R
C35 C 1.1202(11) 0.2198(10) 0.1369(9) 0.059(7) Uani 1 1 d .
H35A H 1.1574 0.1983 0.1371 0.088 Uiso 1 1 calc R
H35B H 1.1291 0.2426 0.1161 0.088 Uiso 1 1 calc R
H35C H 1.0809 0.1975 0.1255 0.088 Uiso 1 1 calc R
C36 C 1.1730(10) 0.2918(9) 0.2023(9) 0.055(6) Uani 1 1 d U
H36A H 1.2117 0.2722 0.2041 0.083 Uiso 1 1 calc R
H36B H 1.1652 0.3147 0.2334 0.083 Uiso 1 1 calc R
H36C H 1.1802 0.3126 0.1796 0.083 Uiso 1 1 calc R
C41 C 0.9808(9) 0.3250(7) 0.3368(7) 0.033(4) Uani 1 1 d .
C42 C 1.0371(10) 0.3465(7) 0.3439(6) 0.034(4) Uani 1 1 d U
C43 C 1.1000(11) 0.3754(9) 0.3594(9) 0.053(5) Uani 1 1 d U
C44 C 1.0931(14) 0.4103(11) 0.4089(9) 0.071(7) Uani 1 1 d U
H44A H 1.1348 0.4293 0.4197 0.106 Uiso 1 1 calc R
H44B H 1.0805 0.3890 0.4304 0.106 Uiso 1 1 calc R
H44C H 1.0594 0.4349 0.4085 0.106 Uiso 1 1 calc R
C45 C 1.1532(13) 0.3340(12) 0.3606(13) 0.093(11) Uani 1 1 d .
H45A H 1.1958 0.3520 0.3703 0.140 Uiso 1 1 calc R
H45B H 1.1563 0.3105 0.3291 0.140 Uiso 1 1 calc R
H45C H 1.1401 0.3139 0.3829 0.140 Uiso 1 1 calc R
C46 C 1.1212(14) 0.4052(12) 0.3189(11) 0.078(8) Uani 1 1 d U
H46A H 1.1636 0.4241 0.3276 0.117 Uiso 1 1 calc R
H46B H 1.0881 0.4295 0.3163 0.117 Uiso 1 1 calc R
H46C H 1.1246 0.3796 0.2886 0.117 Uiso 1 1 calc R
C51 C 0.8714(11) 0.1667(9) 0.4320(8) 0.052(5) Uani 1 1 d U
C52 C 0.8703(13) 0.1408(10) 0.4600(9) 0.060(4) Uani 1 1 d U
C53 C 0.8681(9) 0.1086(8) 0.4972(7) 0.068(5) Uani 1 1 d DU
C54 C 0.8025(12) 0.1178(10) 0.5247(8) 0.085(7) Uani 1 1 d DU
H54A H 0.8011 0.0979 0.5485 0.128 Uiso 1 1 calc R
H54B H 0.7653 0.1063 0.5027 0.128 Uiso 1 1 calc R
H54C H 0.8002 0.1547 0.5402 0.128 Uiso 1 1 calc R
C55 C 0.9297(11) 0.1273(10) 0.5308(9) 0.077(7) Uani 1 1 d DU
H55A H 0.9299 0.1080 0.5550 0.116 Uiso 1 1 calc R
H55B H 0.9280 0.1644 0.5459 0.116 Uiso 1 1 calc R
H55C H 0.9696 0.1211 0.5125 0.116 Uiso 1 1 calc R
C56 C 0.8715(14) 0.0503(10) 0.4677(9) 0.099(8) Uani 1 1 d DU
H56A H 0.8705 0.0275 0.4891 0.149 Uiso 1 1 calc R
H56B H 0.9121 0.0462 0.4501 0.149 Uiso 1 1 calc R
H56C H 0.8341 0.0409 0.4457 0.149 Uiso 1 1 calc R
C61 C 0.8444(10) 0.3242(9) 0.4334(8) 0.043(4) Uani 1 1 d U
C62 C 0.8493(10) 0.3686(9) 0.4563(8) 0.047(4) Uani 1 1 d U
C63 C 0.8628(10) 0.4228(11) 0.4840(8) 0.067(4) Uani 1 1 d DU
C64 C 0.8000(12) 0.4476(11) 0.5060(9) 0.075(7) Uani 1 1 d DU
H64A H 0.8106 0.4835 0.5236 0.112 Uiso 1 1 calc R
H64B H 0.7818 0.4280 0.5274 0.112 Uiso 1 1 calc RD
H64C H 0.7679 0.4469 0.4810 0.112 Uiso 1 1 calc R
C65 C 0.8917(13) 0.4572(11) 0.4536(10) 0.085(7) Uani 1 1 d DU
H65A H 0.9003 0.4926 0.4732 0.128 Uiso 1 1 calc R
H65B H 0.8605 0.4575 0.4282 0.128 Uiso 1 1 calc R
H65C H 0.9326 0.4435 0.4400 0.128 Uiso 1 1 calc R
C66 C 0.9117(14) 0.4259(14) 0.5247(11) 0.115(9) Uani 1 1 d DU
H66A H 0.9206 0.4622 0.5419 0.172 Uiso 1 1 calc R
H66B H 0.9525 0.4109 0.5121 0.172 Uiso 1 1 calc R
H66C H 0.8932 0.4065 0.5461 0.172 Uiso 1 1 calc R
C71 C 0.7008(10) 0.5527(9) 0.4002(8) 0.042(5) Uani 1 1 d .
C72 C 0.7425(11) 0.5867(9) 0.4181(9) 0.048(6) Uani 1 1 d .
C73 C 0.7869(17) 0.6258(14) 0.4487(13) 0.089(7) Uani 1 1 d U
C74 C 0.8174(18) 0.6685(14) 0.4225(14) 0.109(11) Uani 1 1 d U
H74A H 0.8472 0.6934 0.4444 0.164 Uiso 1 1 calc R
H74B H 0.7819 0.6868 0.4127 0.164 Uiso 1 1 calc R
H74C H 0.8415 0.6508 0.3949 0.164 Uiso 1 1 calc R
C75 C 0.850(2) 0.6050(17) 0.4619(16) 0.128(11) Uani 1 1 d U
H75A H 0.8772 0.6334 0.4817 0.191 Uiso 1 1 calc R
H75B H 0.8728 0.5891 0.4333 0.191 Uiso 1 1 calc R
H75C H 0.8393 0.5789 0.4793 0.191 Uiso 1 1 calc R
C76 C 0.747(2) 0.6599(17) 0.4841(16) 0.132(11) Uani 1 1 d U
H76A H 0.7750 0.6869 0.5050 0.198 Uiso 1 1 calc R
H76B H 0.7233 0.6393 0.5026 0.198 Uiso 1 1 calc R
H76C H 0.7149 0.6761 0.4680 0.198 Uiso 1 1 calc R
C81 C 0.5760(10) 0.6051(9) 0.2971(6) 0.039(5) Uani 1 1 d .
C82 C 0.5952(11) 0.6532(10) 0.3171(9) 0.050(6) Uani 1 1 d .
C83 C 0.6097(11) 0.7097(11) 0.3353(9) 0.087(7) Uani 1 1 d DU
C84 C 0.6014(15) 0.7249(14) 0.3885(10) 0.106(9) Uani 1 1 d DU
H84A H 0.6112 0.7622 0.4007 0.159 Uiso 1 1 calc R
H84B H 0.6314 0.7059 0.4031 0.159 Uiso 1 1 calc R
H84C H 0.5563 0.7163 0.3958 0.159 Uiso 1 1 calc R
C85 C 0.6806(15) 0.7258(14) 0.3267(12) 0.119(9) Uani 1 1 d DU
H85A H 0.6879 0.7633 0.3392 0.179 Uiso 1 1 calc R
H85B H 0.6885 0.7164 0.2928 0.179 Uiso 1 1 calc R
H85C H 0.7105 0.7080 0.3425 0.179 Uiso 1 1 calc R
C86 C 0.5660(15) 0.7429(12) 0.3145(11) 0.111(9) Uani 1 1 d DU
H86A H 0.5786 0.7796 0.3280 0.167 Uiso 1 1 calc R
H86B H 0.5204 0.7361 0.3217 0.167 Uiso 1 1 calc R
H86C H 0.5710 0.7344 0.2803 0.167 Uiso 1 1 calc R
C91 C 0.5632(10) 0.5213(9) 0.1647(8) 0.045(4) Uani 1 1 d U
C92 C 0.5100(10) 0.5429(9) 0.1621(8) 0.047(6) Uani 1 1 d U
C93 C 0.4499(11) 0.5725(10) 0.1606(8) 0.055(7) Uani 1 1 d .
C94 C 0.4458(13) 0.5860(11) 0.1130(11) 0.077(9) Uani 1 1 d .
H94A H 0.4065 0.6049 0.1116 0.115 Uiso 1 1 calc R
H94B H 0.4438 0.5540 0.0876 0.115 Uiso 1 1 calc R
H94C H 0.4846 0.6076 0.1095 0.115 Uiso 1 1 calc R
C95 C 0.3877(13) 0.5275(12) 0.1534(11) 0.075(7) Uani 1 1 d U
H95A H 0.3463 0.5439 0.1521 0.113 Uiso 1 1 calc R
H95B H 0.3876 0.5115 0.1799 0.113 Uiso 1 1 calc R
H95C H 0.3931 0.5008 0.1240 0.113 Uiso 1 1 calc R
C96 C 0.4443(16) 0.6178(12) 0.2052(12) 0.088(9) Uani 1 1 d U
H96A H 0.4043 0.6357 0.2029 0.132 Uiso 1 1 calc R
H96B H 0.4823 0.6422 0.2079 0.132 Uiso 1 1 calc R
H96C H 0.4425 0.6041 0.2331 0.132 Uiso 1 1 calc R
C101 C 0.7304(11) 0.6157(10) 0.2034(8) 0.052(6) Uani 1 1 d .
C102 C 0.7097(10) 0.6417(7) 0.1788(8) 0.040(5) Uani 1 1 d .
C103 C 0.6842(14) 0.6767(10) 0.1511(9) 0.121(9) Uani 1 1 d DU
C104 C 0.6544(18) 0.6443(13) 0.1064(10) 0.132(11) Uani 1 1 d DU
H10A H 0.6360 0.6667 0.0884 0.197 Uiso 1 1 calc R
H10B H 0.6196 0.6210 0.1133 0.197 Uiso 1 1 calc R
H10C H 0.6879 0.6238 0.0878 0.197 Uiso 1 1 calc R
C105 C 0.6341(19) 0.7114(14) 0.1761(13) 0.153(12) Uani 1 1 d DU
H10D H 0.6185 0.7323 0.1558 0.229 Uiso 1 1 calc R
H10E H 0.6534 0.7342 0.2051 0.229 Uiso 1 1 calc R
H10F H 0.5973 0.6904 0.1839 0.229 Uiso 1 1 calc R
C106 C 0.7382(19) 0.7102(15) 0.1394(14) 0.155(12) Uani 1 1 d DU
H10G H 0.7206 0.7328 0.1213 0.233 Uiso 1 1 calc R
H10H H 0.7705 0.6885 0.1207 0.233 Uiso 1 1 calc R
H10I H 0.7592 0.7316 0.1686 0.233 Uiso 1 1 calc R
C111 C 0.7344(12) 0.4775(9) 0.0886(8) 0.053(4) Uani 1 1 d U
C112 C 0.7365(13) 0.4829(11) 0.0483(8) 0.066(4) Uani 1 1 d DU
C113 C 0.7355(11) 0.4895(9) -0.0033(8) 0.081(5) Uani 1 1 d DU
C114 C 0.6719(13) 0.5122(11) -0.0117(11) 0.093(7) Uani 1 1 d DU
H11A H 0.6679 0.5453 0.0117 0.140 Uiso 1 1 calc R
H11B H 0.6353 0.4882 -0.0090 0.140 Uiso 1 1 calc R
H11C H 0.6713 0.5179 -0.0434 0.140 Uiso 1 1 calc R
C115 C 0.7428(14) 0.4392(10) -0.0384(10) 0.095(8) Uani 1 1 d DU
H11D H 0.7054 0.4154 -0.0369 0.142 Uiso 1 1 calc R
H11E H 0.7833 0.4242 -0.0316 0.142 Uiso 1 1 calc R
H11F H 0.7447 0.4448 -0.0701 0.142 Uiso 1 1 calc R
C116 C 0.7908(14) 0.5279(12) -0.0053(12) 0.114(9) Uani 1 1 d DU
H11G H 0.7845 0.5606 0.0181 0.171 Uiso 1 1 calc R
H11H H 0.7919 0.5340 -0.0368 0.171 Uiso 1 1 calc R
H11I H 0.8323 0.5142 0.0014 0.171 Uiso 1 1 calc R
C121 C 0.8974(9) 0.4425(8) 0.1490(7) 0.036(5) Uani 1 1 d U
C122 C 0.9135(9) 0.4211(7) 0.1093(7) 0.030(4) Uani 1 1 d U
C123 C 0.9275(12) 0.3997(9) 0.0565(7) 0.051(6) Uani 1 1 d .
C124 C 0.9409(14) 0.4488(11) 0.0350(11) 0.079(8) Uani 1 1 d U
H12A H 0.9494 0.4366 0.0013 0.118 Uiso 1 1 calc R
H12B H 0.9788 0.4698 0.0511 0.118 Uiso 1 1 calc R
H12C H 0.9024 0.4697 0.0394 0.118 Uiso 1 1 calc R
C125 C 0.8646(11) 0.3668(9) 0.0315(8) 0.051(5) Uani 1 1 d U
H12D H 0.8729 0.3526 -0.0020 0.076 Uiso 1 1 calc R
H12E H 0.8275 0.3892 0.0348 0.076 Uiso 1 1 calc R
H12F H 0.8544 0.3384 0.0461 0.076 Uiso 1 1 calc R
C126 C 0.9855(13) 0.3643(11) 0.0507(8) 0.069(8) Uani 1 1 d .
H12G H 0.9934 0.3501 0.0171 0.104 Uiso 1 1 calc R
H12H H 0.9753 0.3358 0.0652 0.104 Uiso 1 1 calc R
H12I H 1.0247 0.3844 0.0659 0.104 Uiso 1 1 calc R
C131 C 0.6710(9) -0.0094(8) 0.2696(8) 0.043(4) Uani 1 1 d U
C132 C 0.6340(10) -0.0491(8) 0.2645(9) 0.055(4) Uani 1 1 d DU
C133 C 0.5842(10) -0.0964(8) 0.2578(7) 0.071(5) Uani 1 1 d DU
C134 C 0.6088(13) -0.1424(10) 0.2195(9) 0.078(7) Uani 1 1 d DU
H13A H 0.5779 -0.1725 0.2156 0.117 Uiso 1 1 calc R
H13B H 0.6518 -0.1511 0.2289 0.117 Uiso 1 1 calc R
H13C H 0.6121 -0.1328 0.1896 0.117 Uiso 1 1 calc R
C135 C 0.5793(15) -0.1132(12) 0.3045(10) 0.100(8) Uani 1 1 d DU
H13D H 0.5640 -0.0845 0.3294 0.150 Uiso 1 1 calc R
H13E H 0.6224 -0.1223 0.3134 0.150 Uiso 1 1 calc R
H13F H 0.5483 -0.1433 0.3002 0.150 Uiso 1 1 calc R
C136 C 0.5135(14) -0.0868(13) 0.2432(11) 0.122(9) Uani 1 1 d DU
H13G H 0.4965 -0.0579 0.2668 0.183 Uiso 1 1 calc R
H13H H 0.4852 -0.1181 0.2409 0.183 Uiso 1 1 calc R
H13I H 0.5142 -0.0786 0.2126 0.183 Uiso 1 1 calc R
C141 C 0.9210(9) 0.1620(8) 0.0941(7) 0.037(4) Uani 1 1 d U
C142 C 0.9392(9) 0.1707(8) 0.0574(7) 0.041(4) Uani 1 1 d U
C143 C 0.9612(10) 0.1796(9) 0.0107(8) 0.047(4) Uani 1 1 d U
C144 C 1.0289(14) 0.2033(12) 0.0134(10) 0.079(9) Uani 1 1 d .
H14D H 1.0407 0.2083 -0.0174 0.119 Uiso 1 1 calc R
H14E H 1.0593 0.1803 0.0226 0.119 Uiso 1 1 calc R
H14F H 1.0312 0.2369 0.0369 0.119 Uiso 1 1 calc R
C145 C 0.9113(15) 0.2137(15) -0.0058(11) 0.108(15) Uani 1 1 d .
H14G H 0.9248 0.2195 -0.0360 0.163 Uiso 1 1 calc R
H14H H 0.9100 0.2470 0.0177 0.163 Uiso 1 1 calc R
H14I H 0.8679 0.1959 -0.0095 0.163 Uiso 1 1 calc R
C146 C 0.9588(14) 0.1231(12) -0.0265(9) 0.077(8) Uani 1 1 d U
H14J H 0.9723 0.1269 -0.0574 0.115 Uiso 1 1 calc R
H14K H 0.9142 0.1075 -0.0289 0.115 Uiso 1 1 calc R
H14L H 0.9885 0.1008 -0.0156 0.115 Uiso 1 1 calc R
C151 C 0.7537(9) 0.0697(8) 0.0673(7) 0.037(3) Uani 1 1 d U
C152 C 0.7372(9) 0.0634(8) 0.0250(7) 0.038(3) Uani 1 1 d U
C153 C 0.7244(11) 0.0554(10) -0.0280(8) 0.058(4) Uani 1 1 d U
C154 C 0.6505(13) 0.0522(12) -0.0389(9) 0.072(6) Uani 1 1 d U
H15D H 0.6302 0.0813 -0.0175 0.108 Uiso 1 1 calc R
H15E H 0.6310 0.0195 -0.0347 0.108 Uiso 1 1 calc R
H15F H 0.6432 0.0537 -0.0715 0.108 Uiso 1 1 calc R
C155 C 0.7634(14) 0.0174(12) -0.0562(11) 0.081(7) Uani 1 1 d U
H15G H 0.7543 0.0148 -0.0895 0.122 Uiso 1 1 calc R
H15H H 0.7530 -0.0162 -0.0496 0.122 Uiso 1 1 calc R
H15I H 0.8097 0.0275 -0.0489 0.122 Uiso 1 1 calc R
C156 C 0.748(2) 0.1127(15) -0.0319(15) 0.128(15) Uani 1 1 d U
H15J H 0.7206 0.1384 -0.0126 0.191 Uiso 1 1 calc R
H15K H 0.7450 0.1142 -0.0648 0.191 Uiso 1 1 calc R
H15L H 0.7938 0.1203 -0.0207 0.191 Uiso 1 1 calc R
C161 C 0.8168(10) -0.0060(8) 0.1671(7) 0.042(4) Uani 1 1 d U
C162 C 0.8189(10) -0.0539(8) 0.1453(8) 0.044(4) Uani 1 1 d U
C163 C 0.8279(8) -0.1100(9) 0.1180(7) 0.062(4) Uani 1 1 d DU
C164 C 0.8058(14) -0.1235(13) 0.0652(9) 0.103(8) Uani 1 1 d DU
H16D H 0.8127 -0.1601 0.0506 0.154 Uiso 1 1 calc R
H16E H 0.8315 -0.1017 0.0490 0.154 Uiso 1 1 calc R
H16F H 0.7594 -0.1172 0.0629 0.154 Uiso 1 1 calc R
C165 C 0.7887(12) -0.1457(10) 0.1439(10) 0.084(7) Uani 1 1 d DU
H16G H 0.7928 -0.1821 0.1269 0.126 Uiso 1 1 calc R
H16H H 0.7426 -0.1376 0.1449 0.126 Uiso 1 1 calc R
H16I H 0.8063 -0.1399 0.1760 0.126 Uiso 1 1 calc R
C166 C 0.9025(11) -0.1184(12) 0.1211(10) 0.094(8) Uani 1 1 d DU
H16J H 0.9110 -0.1539 0.1039 0.141 Uiso 1 1 calc R
H16K H 0.9161 -0.1127 0.1541 0.141 Uiso 1 1 calc R
H16L H 0.9272 -0.0939 0.1071 0.141 Uiso 1 1 calc R
C171 C 0.8563(10) 0.0682(7) 0.3028(7) 0.038(5) Uani 1 1 d .
C172 C 0.8848(10) 0.0284(9) 0.3015(8) 0.046(6) Uani 1 1 d .
C173 C 0.9252(9) -0.0186(7) 0.3025(7) 0.031(5) Uani 1 1 d .
C174 C 0.8789(14) -0.0665(10) 0.2744(11) 0.072(8) Uani 1 1 d .
H17A H 0.8708 -0.0634 0.2424 0.108 Uiso 1 1 calc R
H17B H 0.8372 -0.0666 0.2905 0.108 Uiso 1 1 calc R
H17C H 0.9001 -0.0989 0.2730 0.108 Uiso 1 1 calc R
C175 C 0.9390(14) -0.0242(10) 0.3516(9) 0.067(7) Uani 1 1 d U
H17D H 0.9643 -0.0548 0.3496 0.100 Uiso 1 1 calc R
H17E H 0.8976 -0.0282 0.3670 0.100 Uiso 1 1 calc R
H17F H 0.9640 0.0068 0.3698 0.100 Uiso 1 1 calc R
C176 C 0.9844(15) -0.0196(14) 0.2742(12) 0.108(15) Uani 1 1 d .
H17G H 0.9726 -0.0154 0.2431 0.161 Uiso 1 1 calc R
H17H H 1.0046 -0.0528 0.2707 0.161 Uiso 1 1 calc R
H17I H 1.0154 0.0087 0.2901 0.161 Uiso 1 1 calc R
C181 C 0.6860(9) 0.0848(9) 0.3966(8) 0.042(5) Uani 1 1 d .
C182 C 0.6398(11) 0.0677(8) 0.4162(8) 0.048(6) Uani 1 1 d .
C183 C 0.5879(12) 0.0433(11) 0.4441(12) 0.075(7) Uani 1 1 d U
C184 C 0.5637(15) 0.0891(12) 0.4861(11) 0.084(8) Uani 1 1 d U
H18A H 0.5994 0.1016 0.5092 0.126 Uiso 1 1 calc R
H18B H 0.5265 0.0761 0.5013 0.126 Uiso 1 1 calc R
H18C H 0.5503 0.1176 0.4735 0.126 Uiso 1 1 calc R
C185 C 0.618(2) 0.0006(18) 0.463(2) 0.19(3) Uani 1 1 d .
H18D H 0.6530 0.0163 0.4864 0.278 Uiso 1 1 calc R
H18E H 0.6362 -0.0253 0.4374 0.278 Uiso 1 1 calc R
H18F H 0.5842 -0.0161 0.4786 0.278 Uiso 1 1 calc R
C186 C 0.533(2) 0.0226(17) 0.4090(15) 0.122(12) Uani 1 1 d U
H18G H 0.4977 0.0068 0.4242 0.183 Uiso 1 1 calc R
H18H H 0.5487 -0.0036 0.3823 0.183 Uiso 1 1 calc R
H18I H 0.5157 0.0510 0.3979 0.183 Uiso 1 1 calc R
C191 C 0.5329(10) 0.4472(7) 0.3990(7) 0.036(5) Uani 1 1 d .
C192 C 0.4863(9) 0.4360(7) 0.4179(7) 0.035(5) Uani 1 1 d .
C193 C 0.4188(11) 0.4242(10) 0.4373(9) 0.056(5) Uani 1 1 d U
C194 C 0.3855(15) 0.4729(12) 0.4560(12) 0.086(7) Uani 1 1 d U
H19A H 0.3758 0.4886 0.4302 0.129 Uiso 1 1 calc R
H19B H 0.4140 0.4970 0.4795 0.129 Uiso 1 1 calc R
H19C H 0.3447 0.4653 0.4706 0.129 Uiso 1 1 calc R
C195 C 0.3816(17) 0.3819(14) 0.4032(13) 0.103(8) Uani 1 1 d U
H19D H 0.3700 0.3937 0.3754 0.154 Uiso 1 1 calc R
H19E H 0.3417 0.3723 0.4178 0.154 Uiso 1 1 calc R
H19F H 0.4085 0.3519 0.3938 0.154 Uiso 1 1 calc R
C196 C 0.4313(17) 0.4017(15) 0.4780(13) 0.104(9) Uani 1 1 d U
H19G H 0.4535 0.3693 0.4671 0.156 Uiso 1 1 calc R
H19H H 0.3896 0.3947 0.4919 0.156 Uiso 1 1 calc R
H19I H 0.4589 0.4263 0.5018 0.156 Uiso 1 1 calc R
C201 C 0.5231(9) 0.1775(8) 0.3806(7) 0.038(5) Uani 1 1 d U
C202 C 0.4742(9) 0.1889(8) 0.4046(6) 0.034(4) Uani 1 1 d U
C203 C 0.4087(12) 0.1970(10) 0.4277(8) 0.055(6) Uani 1 1 d .
C204 C 0.4208(16) 0.2317(14) 0.4781(13) 0.103(13) Uani 1 1 d .
H20A H 0.3789 0.2383 0.4938 0.154 Uiso 1 1 calc R
H20B H 0.4429 0.2646 0.4768 0.154 Uiso 1 1 calc R
H20C H 0.4483 0.2141 0.4959 0.154 Uiso 1 1 calc R
C205 C 0.3657(16) 0.2257(15) 0.4024(12) 0.101(12) Uani 1 1 d .
H20D H 0.3240 0.2316 0.4185 0.152 Uiso 1 1 calc R
H20E H 0.3575 0.2051 0.3699 0.152 Uiso 1 1 calc R
H20F H 0.3875 0.2591 0.4022 0.152 Uiso 1 1 calc R
C206 C 0.3757(14) 0.1416(12) 0.4277(12) 0.085(8) Uani 1 1 d U
H20G H 0.3332 0.1461 0.4429 0.127 Uiso 1 1 calc R
H20H H 0.4041 0.1243 0.4451 0.127 Uiso 1 1 calc R
H20I H 0.3696 0.1205 0.3953 0.127 Uiso 1 1 calc R
C211 C 0.5060(9) 0.0767(8) 0.2526(7) 0.039(4) Uani 1 1 d U
C212 C 0.4491(10) 0.0625(9) 0.2463(8) 0.046(4) Uani 1 1 d U
C213 C 0.3760(11) 0.0493(10) 0.2411(9) 0.056(4) Uani 1 1 d U
C214 C 0.3592(16) 0.0259(13) 0.2836(12) 0.098(9) Uani 1 1 d U
H21A H 0.3719 0.0513 0.3132 0.147 Uiso 1 1 calc R
H21B H 0.3830 -0.0055 0.2810 0.147 Uiso 1 1 calc R
H21C H 0.3121 0.0173 0.2833 0.147 Uiso 1 1 calc R
C215 C 0.3408(16) 0.1000(14) 0.2496(18) 0.138(18) Uani 1 1 d .
H21D H 0.3554 0.1231 0.2799 0.207 Uiso 1 1 calc R
H21E H 0.2935 0.0926 0.2499 0.207 Uiso 1 1 calc R
H21F H 0.3510 0.1169 0.2244 0.207 Uiso 1 1 calc R
C216 C 0.3572(15) 0.0110(15) 0.1947(10) 0.094(9) Uani 1 1 d U
H21G H 0.3098 0.0035 0.1931 0.141 Uiso 1 1 calc R
H21H H 0.3795 -0.0211 0.1922 0.141 Uiso 1 1 calc R
H21I H 0.3700 0.0258 0.1687 0.141 Uiso 1 1 calc R
C221 C 0.6226(9) 0.3320(7) 0.4637(6) 0.031(4) Uani 1 1 d U
C222 C 0.6442(9) 0.3043(7) 0.4887(7) 0.033(4) Uani 1 1 d .
C223 C 0.6625(9) 0.2770(8) 0.5264(6) 0.032(4) Uani 1 1 d U
C224 C 0.6876(16) 0.2218(11) 0.5030(10) 0.084(10) Uani 1 1 d U
H22A H 0.6533 0.2009 0.4821 0.127 Uiso 1 1 calc R
H22B H 0.6987 0.2047 0.5276 0.127 Uiso 1 1 calc R
H22C H 0.7265 0.2254 0.4847 0.127 Uiso 1 1 calc R
C225 C 0.6006(11) 0.2715(10) 0.5557(8) 0.053(6) Uani 1 1 d .
H22D H 0.5660 0.2507 0.5349 0.080 Uiso 1 1 calc R
H22E H 0.5852 0.3059 0.5703 0.080 Uiso 1 1 calc R
H22F H 0.6116 0.2543 0.5802 0.080 Uiso 1 1 calc R
C226 C 0.7152(11) 0.3086(9) 0.5586(9) 0.050(6) Uani 1 1 d .
H22G H 0.7268 0.2907 0.5825 0.075 Uiso 1 1 calc R
H22H H 0.6994 0.3426 0.5740 0.075 Uiso 1 1 calc R
H22I H 0.7538 0.3130 0.5403 0.075 Uiso 1 1 calc R
C231 C 0.4566(10) 0.4659(8) 0.2631(7) 0.037(4) Uani 1 1 d U
C232 C 0.4068(10) 0.4384(10) 0.2471(9) 0.051(6) Uani 1 1 d U
C233 C 0.3461(15) 0.4142(12) 0.2367(10) 0.101(7) Uani 1 1 d DU
C234 C 0.3264(18) 0.3879(15) 0.2777(13) 0.138(10) Uani 1 1 d DU
H23A H 0.2843 0.3684 0.2698 0.207 Uiso 1 1 calc R
H23B H 0.3228 0.4148 0.3072 0.207 Uiso 1 1 calc R
H23C H 0.3600 0.3643 0.2815 0.207 Uiso 1 1 calc R
C235 C 0.2860(18) 0.4491(15) 0.2341(12) 0.125(10) Uani 1 1 d DU
H23D H 0.2459 0.4269 0.2260 0.187 Uiso 1 1 calc R
H23E H 0.2939 0.4679 0.2099 0.187 Uiso 1 1 calc R
H23F H 0.2813 0.4739 0.2646 0.187 Uiso 1 1 calc R
C236 C 0.3404(16) 0.3695(15) 0.1903(12) 0.144(11) Uani 1 1 d DU
H23G H 0.2963 0.3528 0.1871 0.216 Uiso 1 1 calc R
H23H H 0.3725 0.3438 0.1914 0.216 Uiso 1 1 calc R
H23I H 0.3490 0.3837 0.1632 0.216 Uiso 1 1 calc R
C241 C 0.8510(10) 0.5499(8) 0.2869(7) 0.038(5) Uani 1 1 d U
C242 C 0.9096(9) 0.5461(7) 0.3043(6) 0.029(4) Uani 1 1 d .
C243 C 0.9739(10) 0.5426(9) 0.3276(8) 0.047(5) Uani 1 1 d .
C244 C 1.0232(12) 0.5187(11) 0.2856(10) 0.072(8) Uani 1 1 d .
H24D H 1.0071 0.4835 0.2690 0.107 Uiso 1 1 calc R
H24E H 1.0669 0.5175 0.2989 0.107 Uiso 1 1 calc R
H24F H 1.0253 0.5406 0.2634 0.107 Uiso 1 1 calc R
C245 C 0.9667(13) 0.5066(11) 0.3590(10) 0.074(8) Uani 1 1 d .
H24G H 0.9514 0.4721 0.3403 0.112 Uiso 1 1 calc R
H24H H 0.9349 0.5197 0.3833 0.112 Uiso 1 1 calc R
H24I H 1.0090 0.5045 0.3739 0.112 Uiso 1 1 calc R
C246 C 0.9973(13) 0.5960(9) 0.3523(10) 0.062(7) Uani 1 1 d .
H24J H 1.0396 0.5952 0.3678 0.093 Uiso 1 1 calc R
H24K H 0.9657 0.6113 0.3759 0.093 Uiso 1 1 calc R
H24L H 1.0023 0.6169 0.3295 0.093 Uiso 1 1 calc R
C251 C 0.5192(8) 0.3663(7) 0.1314(6) 0.029(4) Uani 1 1 d U
C252 C 0.5127(10) 0.3666(8) 0.0893(7) 0.039(4) Uani 1 1 d U
C253 C 0.5004(10) 0.3741(7) 0.0404(8) 0.066(5) Uani 1 1 d DU
C254 C 0.5015(13) 0.4324(9) 0.0441(9) 0.078(7) Uani 1 1 d DU
H25D H 0.4925 0.4379 0.0130 0.117 Uiso 1 1 calc R
H25E H 0.5447 0.4483 0.0556 0.117 Uiso 1 1 calc R
H25F H 0.4681 0.4483 0.0659 0.117 Uiso 1 1 calc R
C255 C 0.5551(13) 0.3497(10) 0.0088(9) 0.090(7) Uani 1 1 d DU
H25G H 0.5470 0.3527 -0.0233 0.135 Uiso 1 1 calc R
H25H H 0.5565 0.3131 0.0086 0.135 Uiso 1 1 calc R
H25I H 0.5970 0.3678 0.0208 0.135 Uiso 1 1 calc R
C256 C 0.4346(14) 0.3491(11) 0.0192(12) 0.120(9) Uani 1 1 d DU
H25J H 0.4290 0.3542 -0.0124 0.180 Uiso 1 1 calc R
H25K H 0.3993 0.3652 0.0391 0.180 Uiso 1 1 calc R
H25L H 0.4332 0.3119 0.0172 0.180 Uiso 1 1 calc R
C261 C 0.4561(10) 0.1936(8) 0.0578(7) 0.038(4) Uani 1 1 d U
C262 C 0.4002(11) 0.1861(10) 0.0753(8) 0.055(4) Uani 1 1 d U
C263 C 0.3337(13) 0.1915(10) 0.0877(8) 0.089(5) Uani 1 1 d DU
C264 C 0.3224(14) 0.1945(12) 0.1389(8) 0.095(8) Uani 1 1 d DU
H26D H 0.2756 0.1967 0.1451 0.142 Uiso 1 1 calc R
H26E H 0.3464 0.2252 0.1585 0.142 Uiso 1 1 calc R
H26F H 0.3380 0.1633 0.1463 0.142 Uiso 1 1 calc R
C265 C 0.2903(15) 0.1479(12) 0.0589(11) 0.135(10) Uani 1 1 d DU
H26G H 0.2452 0.1523 0.0694 0.203 Uiso 1 1 calc R
H26H H 0.3048 0.1149 0.0628 0.203 Uiso 1 1 calc R
H26I H 0.2924 0.1480 0.0256 0.203 Uiso 1 1 calc R
C266 C 0.3033(17) 0.2416(12) 0.0807(12) 0.131(9) Uani 1 1 d DU
H26J H 0.2574 0.2418 0.0895 0.196 Uiso 1 1 calc R
H26K H 0.3064 0.2423 0.0476 0.196 Uiso 1 1 calc R
H26L H 0.3273 0.2722 0.1005 0.196 Uiso 1 1 calc R
C271 C 0.5356(8) 0.0564(7) 0.0941(6) 0.029(4) Uani 1 1 d .
C272 C 0.5510(9) 0.0138(8) 0.0966(7) 0.035(5) Uani 1 1 d .
C273 C 0.5649(10) -0.0437(8) 0.0916(8) 0.041(4) Uani 1 1 d U
C274 C 0.5849(16) -0.0672(12) 0.0379(10) 0.084(8) Uani 1 1 d U
H27A H 0.5488 -0.0642 0.0169 0.126 Uiso 1 1 calc R
H27B H 0.5940 -0.1038 0.0331 0.126 Uiso 1 1 calc R
H27C H 0.6239 -0.0480 0.0311 0.126 Uiso 1 1 calc R
C275 C 0.6178(13) -0.0478(10) 0.1233(10) 0.066(7) Uani 1 1 d .
H27D H 0.6577 -0.0304 0.1154 0.099 Uiso 1 1 calc R
H27E H 0.6253 -0.0845 0.1201 0.099 Uiso 1 1 calc R
H27F H 0.6062 -0.0315 0.1558 0.099 Uiso 1 1 calc R
C276 C 0.5030(14) -0.0711(11) 0.1024(12) 0.079(7) Uani 1 1 d U
H27G H 0.4677 -0.0673 0.0810 0.119 Uiso 1 1 calc R
H27H H 0.4909 -0.0558 0.1350 0.119 Uiso 1 1 calc R
H27I H 0.5102 -0.1079 0.0982 0.119 Uiso 1 1 calc R
N1 N 0.4144(14) 0.2080(11) 0.9256(12) 0.110(11) Uani 1 1 d .
C11N C 0.4601(14) 0.2145(10) 0.9045(11) 0.066(8) Uani 1 1 d .
C12N C 0.5194(12) 0.2261(11) 0.8817(9) 0.068(7) Uani 1 1 d .
H12J H 0.5531 0.2419 0.9056 0.102 Uiso 1 1 calc R
H12K H 0.5103 0.2503 0.8626 0.102 Uiso 1 1 calc R
H12L H 0.5348 0.1941 0.8613 0.102 Uiso 1 1 calc R
N2 N 1.0270(15) 0.2926(13) 0.4506(12) 0.113(11) Uani 1 1 d .
C21N C 1.0034(12) 0.2878(10) 0.4861(10) 0.058(6) Uani 1 1 d .
C22N C 0.9746(19) 0.2831(17) 0.5299(14) 0.131(16) Uani 1 1 d .
H22J H 0.9824 0.3158 0.5541 0.196 Uiso 1 1 calc R
H22K H 0.9945 0.2552 0.5401 0.196 Uiso 1 1 calc R
H22L H 0.9274 0.2752 0.5250 0.196 Uiso 1 1 calc R
N3 N 0.6172(9) 0.2130(8) -0.0281(6) 0.049(5) Uani 1 1 d U
C31N C 0.6679(13) 0.2323(10) -0.0231(8) 0.052(5) Uani 1 1 d U
C32N C 0.7352(12) 0.2576(10) -0.0150(9) 0.058(6) Uani 1 1 d U
H32A H 0.7534 0.2536 0.0147 0.088 Uiso 1 1 calc R
H32B H 0.7333 0.2946 -0.0134 0.088 Uiso 1 1 calc R
H32C H 0.7631 0.2414 -0.0409 0.088 Uiso 1 1 calc R
N4 N 0.7561(11) -0.0350(10) 0.3672(8) 0.074(7) Uani 1 1 d .
C41N C 0.7499(14) -0.0701(12) 0.3867(12) 0.084(11) Uani 1 1 d .
C42N C 0.746(2) -0.1145(12) 0.4050(15) 0.117(15) Uani 1 1 d .
H42A H 0.6998 -0.1259 0.4063 0.175 Uiso 1 1 calc R
H42B H 0.7655 -0.1057 0.4367 0.175 Uiso 1 1 calc R
H42C H 0.7692 -0.1424 0.3846 0.175 Uiso 1 1 calc R
N5 N 0.8791(12) 0.5769(10) 0.1301(11) 0.109(8) Uani 1 1 d DU
C51N C 0.9357(13) 0.5737(13) 0.1295(13) 0.113(8) Uani 1 1 d DU
C52N C 1.0102(13) 0.5647(14) 0.1283(15) 0.134(11) Uani 1 1 d DU
H52A H 1.0260 0.5650 0.1599 0.201 Uiso 1 1 calc R
H52B H 1.0336 0.5924 0.1178 0.201 Uiso 1 1 calc R
H52C H 1.0178 0.5312 0.1065 0.201 Uiso 1 1 calc R
N6 N 0.7950(16) 0.4236(11) 0.6918(11) 0.113(8) Uani 1 1 d DU
C61N C 0.788(2) 0.4489(14) 0.6645(12) 0.124(9) Uani 1 1 d DU
C62N C 0.764(2) 0.4774(13) 0.6287(11) 0.123(11) Uani 1 1 d DU
H62A H 0.7368 0.4534 0.6044 0.184 Uiso 1 1 calc RD
H62B H 0.8022 0.4902 0.6141 0.184 Uiso 1 1 calc R
H62C H 0.7389 0.5066 0.6448 0.184 Uiso 1 1 calc R
N7 N 0.2361(9) 0.2191(14) 0.2930(12) 0.129(10) Uani 1 1 d DU
C71N C 0.2904(10) 0.2276(15) 0.2854(14) 0.116(9) Uani 1 1 d DU
C72N C 0.3615(10) 0.2472(15) 0.2791(14) 0.118(10) Uani 1 1 d DU
H72A H 0.3633 0.2607 0.2512 0.177 Uiso 1 1 calc R
H72B H 0.3905 0.2184 0.2753 0.177 Uiso 1 1 calc R
H72C H 0.3755 0.2748 0.3070 0.177 Uiso 1 1 calc R
O100 O 0.4709(12) 0.5898(10) 0.3985(9) 0.110(7) Uani 1 1 d U

loop_
_atom_site_aniso_label
_atom_site_aniso_U_11
_atom_site_aniso_U_22
_atom_site_aniso_U_33
_atom_site_aniso_U_23
_atom_site_aniso_U_13
_atom_site_aniso_U_12
Ag1 0.0865(14) 0.0538(12) 0.0450(11) -0.0017(9) 0.0016(10) 0.0039(11)
Ag2 0.0470(9) 0.0478(10) 0.0462(10) 0.0052(8) 0.0067(8) -0.0083(8)
Ag3 0.0431(9) 0.0434(10) 0.0479(10) 0.0046(8) 0.0098(8) -0.0014(8)
Ag4 0.0392(8) 0.0429(9) 0.0456(9) 0.0121(8) 0.0097(7) 0.0004(7)
Ag5 0.0319(8) 0.0432(9) 0.0434(9) 0.0138(8) -0.0004(7) -0.0003(7)
Ag6 0.0519(11) 0.0405(10) 0.0877(15) 0.0189(10) 0.0136(10) 0.0094(9)
Ag7 0.0385(8) 0.0428(9) 0.0359(8) 0.0144(7) 0.0056(7) 0.0098(7)
Ag8 0.0444(9) 0.0483(10) 0.0347(8) 0.0134(8) -0.0003(7) 0.0121(8)
Ag9 0.0693(11) 0.0417(9) 0.0379(9) 0.0130(8) 0.0052(8) 0.0346(9)
Ag10 0.0421(9) 0.0418(9) 0.0412(9) 0.0023(8) 0.0001(7) 0.0002(7)
Ag11 0.0398(9) 0.0459(10) 0.0616(11) 0.0188(9) 0.0082(8) 0.0071(8)
Ag12 0.0428(9) 0.0574(11) 0.0470(10) 0.0205(9) 0.0052(8) 0.0132(8)
Ag13 0.0255(7) 0.0510(10) 0.0287(7) 0.0080(7) -0.0035(6) 0.0020(7)
Ag14 0.0263(7) 0.0308(8) 0.0390(8) 0.0040(7) 0.0006(6) 0.0082(6)
Ag15 0.0288(7) 0.0271(8) 0.0372(8) 0.0004(6) 0.0023(6) 0.0007(6)
Ag16 0.0215(7) 0.0400(9) 0.0385(8) 0.0050(7) -0.0002(6) 0.0053(6)
Ag17 0.0255(7) 0.0346(8) 0.0424(8) 0.0147(7) 0.0047(6) 0.0049(6)
Ag18 0.0371(8) 0.0281(8) 0.0333(8) 0.0024(6) 0.0039(6) 0.0010(6)
Ag19 0.0304(7) 0.0480(9) 0.0280(7) 0.0124(7) 0.0013(6) 0.0000(7)
Ag20 0.0381(8) 0.0288(8) 0.0329(8) 0.0077(6) -0.0001(6) -0.0001(6)
Ag21 0.0365(8) 0.0367(8) 0.0286(7) 0.0090(7) -0.0027(6) -0.0041(6)
Ag22 0.0343(7) 0.0315(8) 0.0256(7) 0.0055(6) 0.0026(6) 0.0077(6)
Ag23 0.0350(8) 0.0295(8) 0.0334(8) 0.0016(6) 0.0019(6) 0.0019(6)
Ag24 0.0297(7) 0.0280(8) 0.0324(7) 0.0003(6) -0.0042(6) 0.0020(6)
Ag25 0.0484(9) 0.0611(11) 0.0329(8) 0.0057(8) -0.0001(7) -0.0023(8)
Ag26 0.0361(8) 0.0346(8) 0.0393(8) 0.0109(7) 0.0039(6) 0.0011(7)
Ag27 0.0360(8) 0.0299(8) 0.0463(9) 0.0103(7) 0.0078(7) 0.0034(7)
Ag28 0.0425(9) 0.0472(10) 0.0368(8) 0.0106(8) -0.0023(7) -0.0038(7)
Ag29 0.0256(7) 0.0322(8) 0.0422(8) -0.0027(7) -0.0059(6) 0.0082(6)
Ag30 0.0522(9) 0.0297(8) 0.0304(8) -0.0002(7) -0.0105(7) -0.0044(7)
Ag31 0.0505(9) 0.0301(8) 0.0301(8) 0.0103(7) -0.0093(6) -0.0044(7)
Ag32 0.0342(7) 0.0322(8) 0.0262(7) 0.0041(6) 0.0019(6) 0.0074(6)
Ag33 0.0563(11) 0.0483(11) 0.0700(12) 0.0252(10) -0.0249(9) 0.0005(9)
Ag34 0.0398(8) 0.0307(8) 0.0391(8) 0.0028(7) -0.0047(7) 0.0026(7)
Ag35 0.0430(9) 0.0382(9) 0.0411(9) 0.0100(7) -0.0004(7) 0.0050(7)
Ag36 0.0575(10) 0.0279(8) 0.0406(9) 0.0072(7) -0.0010(7) 0.0071(7)
Ag37 0.0385(8) 0.0431(10) 0.0456(9) 0.0023(8) -0.0044(7) 0.0180(8)
Ag38 0.0706(12) 0.0411(10) 0.0539(11) -0.0002(9) 0.0026(9) 0.0076(9)
Ag39 0.0506(10) 0.0411(10) 0.0448(9) 0.0073(8) -0.0043(7) 0.0134(8)
Ag40 0.0416(9) 0.0523(10) 0.0403(9) 0.0055(8) -0.0029(7) -0.0062(8)
Ag41 0.0237(7) 0.0517(10) 0.0336(8) 0.0082(7) 0.0006(6) 0.0067(7)
Si1 0.017(2) 0.014(2) 0.015(2) 0.0033(18) 0.0004(17) -0.0015(18)
W1 0.0683(6) 0.0248(4) 0.0373(5) 0.0054(4) 0.0068(4) 0.0091(4)
W2 0.0579(5) 0.0391(5) 0.0369(5) 0.0134(4) -0.0017(4) 0.0191(4)
W3 0.0597(5) 0.0287(4) 0.0316(4) 0.0135(4) 0.0088(4) 0.0018(4)
W4 0.0282(4) 0.0394(5) 0.0265(4) 0.0017(4) -0.0020(3) 0.0043(3)
W5 0.0425(5) 0.0392(5) 0.0438(5) 0.0109(4) 0.0099(4) 0.0187(4)
W6 0.0387(4) 0.0447(5) 0.0287(4) 0.0147(4) 0.0117(3) 0.0118(4)
W7 0.0276(4) 0.0395(5) 0.0439(5) 0.0132(4) 0.0086(4) 0.0051(4)
W8 0.0520(5) 0.0372(5) 0.0244(4) 0.0010(4) -0.0018(4) -0.0007(4)
W9 0.0355(4) 0.0390(5) 0.0258(4) 0.0137(4) 0.0029(3) 0.0083(4)
W10 0.0329(4) 0.0443(5) 0.0245(4) 0.0074(4) -0.0005(3) -0.0094(4)
W11 0.0281(4) 0.0324(4) 0.0217(4) 0.0045(3) 0.0028(3) 0.0026(3)
W12 0.0278(4) 0.0258(4) 0.0358(4) 0.0071(3) 0.0042(3) 0.0039(3)
O1 0.050(8) 0.039(8) 0.030(7) 0.015(6) 0.016(6) 0.015(7)
O2 0.024(6) 0.031(7) 0.055(9) 0.020(7) 0.018(6) 0.012(6)
O3 0.036(7) 0.050(8) 0.015(6) 0.011(6) 0.003(5) 0.000(6)
O4 0.018(6) 0.036(7) 0.032(7) 0.006(6) 0.005(5) 0.010(5)
O5 0.061(9) 0.055(10) 0.032(8) 0.004(7) 0.006(7) 0.025(8)
O6 0.040(7) 0.031(8) 0.094(12) 0.040(8) 0.007(7) 0.008(5)
O7 0.093(12) 0.022(7) 0.037(8) 0.009(7) 0.012(8) 0.015(8)
O8 0.076(10) 0.019(7) 0.051(9) 0.010(7) 0.012(8) 0.017(7)
O9 0.070(11) 0.045(9) 0.060(10) 0.016(8) 0.017(9) 0.022(9)
O10 0.076(10) 0.015(7) 0.042(8) 0.013(6) -0.008(7) 0.007(7)
O11 0.029(6) 0.060(7) 0.015(5) 0.007(5) -0.007(4) 0.002(5)
O12 0.036(7) 0.047(9) 0.048(8) 0.034(7) -0.015(6) -0.001(6)
O13 0.056(10) 0.080(12) 0.066(11) 0.028(10) -0.005(8) 0.042(10)
O14 0.036(7) 0.043(8) 0.040(8) 0.013(7) 0.002(6) -0.003(6)
O15 0.064(9) 0.039(6) 0.015(6) 0.003(5) 0.007(6) -0.016(7)
O16 0.086(11) 0.046(9) 0.040(9) 0.030(8) 0.008(8) -0.005(8)
O17 0.040(8) 0.035(8) 0.035(7) 0.005(6) 0.004(6) 0.001(6)
O18 0.015(6) 0.031(7) 0.042(7) -0.002(6) -0.002(5) 0.004(5)
O19 0.026(6) 0.051(9) 0.029(7) 0.018(7) -0.009(5) 0.002(6)
O20 0.044(8) 0.055(10) 0.036(8) -0.009(7) -0.019(6) 0.011(7)
O21 0.046(8) 0.042(9) 0.054(9) 0.011(8) 0.018(7) 0.016(7)
O22 0.026(6) 0.053(7) 0.067(8) 0.005(6) 0.007(6) 0.009(6)
O23 0.097(14) 0.072(13) 0.083(13) 0.034(11) 0.030(12) 0.058(12)
O24 0.047(8) 0.021(7) 0.024(7) -0.013(5) -0.009(6) -0.001(6)
O25 0.041(8) 0.040(8) 0.050(7) 0.002(7) 0.010(6) 0.019(7)
O26 0.048(9) 0.048(9) 0.050(9) 0.012(8) 0.017(7) 0.005(7)
O27 0.057(9) 0.057(9) 0.015(6) 0.006(7) 0.000(6) 0.013(8)
O28 0.035(8) 0.067(11) 0.075(12) 0.022(10) 0.019(8) 0.007(8)
O29 0.040(7) 0.036(8) 0.033(7) 0.012(6) 0.012(6) 0.003(6)
O30 0.082(11) 0.063(10) 0.012(6) 0.000(7) -0.010(7) -0.011(9)
O31 0.046(8) 0.054(9) 0.033(7) 0.020(7) 0.007(6) 0.016(7)
O32 0.044(8) 0.088(12) 0.033(8) 0.016(8) 0.008(7) 0.020(8)
O33 0.050(9) 0.075(11) 0.044(9) 0.040(9) 0.013(7) 0.036(8)
O34 0.040(8) 0.057(10) 0.033(8) 0.009(7) -0.014(6) -0.008(7)
O35 0.025(6) 0.012(6) 0.030(6) 0.009(4) -0.010(5) -0.003(5)
O36 0.045(9) 0.063(11) 0.041(9) -0.002(8) -0.010(7) -0.021(8)
O37 0.028(7) 0.035(7) 0.020(6) -0.008(6) -0.011(5) 0.000(6)
O38 0.027(6) 0.029(7) 0.017(6) 0.002(5) -0.003(5) -0.002(5)
O39 0.039(7) 0.047(8) 0.018(6) -0.005(6) -0.004(5) -0.001(6)
O40 0.041(5) 0.031(5) 0.046(5) 0.008(4) 0.004(4) -0.003(4)
Si2 0.0040(10) 0.0052(10) 0.0067(10) -0.0002(8) -0.0010(8) 0.0004(8)
W13 0.0132(3) 0.0157(3) 0.0163(3) 0.0014(3) 0.0004(2) 0.0016(3)
W14 0.0117(3) 0.0169(3) 0.0184(3) 0.0029(3) 0.0001(2) 0.0023(3)
W15 0.0152(3) 0.0203(4) 0.0172(3) 0.0044(3) 0.0026(2) 0.0028(3)
W16 0.0160(3) 0.0218(4) 0.0146(3) 0.0016(3) -0.0003(2) 0.0035(3)
W17 0.0120(3) 0.0205(4) 0.0196(3) 0.0005(3) -0.0007(2) 0.0014(3)
W18 0.0146(3) 0.0196(4) 0.0181(3) 0.0008(3) 0.0031(2) 0.0027(3)
W19 0.0182(3) 0.0164(3) 0.0166(3) 0.0005(3) -0.0002(2) 0.0020(3)
W20 0.0148(3) 0.0164(3) 0.0204(3) 0.0023(3) -0.0012(2) 0.0002(3)
W21 0.0201(3) 0.0209(4) 0.0225(3) 0.0037(3) 0.0000(3) 0.0050(3)
W22 0.0140(3) 0.0171(3) 0.0147(3) 0.0017(3) 0.0004(2) 0.0014(3)
O41 0.0098(19) 0.0090(18) 0.0102(18) 0.0023(11) -0.0006(10) 0.0000(10)
O42 0.016(5) 0.011(5) 0.014(3) 0.009(3) -0.001(4) -0.002(4)
O43 0.011(3) 0.016(5) 0.014(5) 0.000(4) 0.004(4) 0.007(3)
O44 0.017(5) 0.013(3) 0.024(5) 0.000(3) 0.002(4) 0.005(3)
O45 0.013(5) 0.015(5) 0.006(5) 0.007(4) -0.003(4) -0.004(4)
O46 0.021(4) 0.013(4) 0.016(4) -0.002(3) 0.003(3) -0.005(3)
O47 0.017(2) 0.018(2) 0.018(2) 0.0043(11) 0.0008(10) 0.0000(10)
O48 0.026(6) 0.017(6) 0.020(6) -0.004(5) -0.003(5) 0.000(5)
O49 0.017(4) 0.029(4) 0.015(4) 0.011(3) -0.004(3) -0.001(3)
O50 0.024(6) 0.018(6) 0.025(6) 0.009(5) 0.000(5) 0.004(5)
O51 0.007(5) 0.027(6) 0.020(6) 0.005(5) 0.000(4) 0.003(5)
O52 0.023(4) 0.0417(16) 0.019(4) 0.010(4) -0.002(3) -0.001(4)
O53 0.028(6) 0.026(7) 0.014(5) 0.007(5) -0.009(5) 0.003(5)
O54 0.022(5) 0.012(5) 0.018(5) -0.006(4) 0.001(4) -0.004(4)
O55 0.016(4) 0.016(4) 0.019(4) 0.000(3) -0.004(3) -0.001(3)
O56 0.025(6) 0.013(6) 0.033(7) 0.005(5) -0.009(5) -0.001(5)
O57 0.011(5) 0.027(7) 0.025(6) -0.004(5) 0.000(5) 0.004(5)
O58 0.016(5) 0.033(7) 0.024(6) 0.013(5) 0.004(5) 0.004(5)
O59 0.017(4) 0.017(4) 0.021(4) 0.000(3) 0.003(3) -0.001(3)
O60 0.026(4) 0.023(4) 0.029(4) 0.008(4) 0.005(4) -0.003(4)
O61 0.022(4) 0.019(4) 0.023(4) -0.004(3) -0.001(3) 0.000(3)
O62 0.022(4) 0.024(4) 0.018(4) 0.007(3) -0.006(3) 0.007(3)
O63 0.027(6) 0.020(6) 0.012(5) -0.003(5) -0.001(5) -0.003(5)
O64 0.021(6) 0.033(7) 0.021(6) 0.002(5) 0.006(5) 0.003(5)
O65 0.009(5) 0.034(7) 0.040(7) 0.013(6) -0.005(5) 0.002(5)
O66 0.024(6) 0.045(8) 0.023(6) 0.023(6) 0.008(5) 0.008(6)
O67 0.017(6) 0.026(6) 0.019(6) 0.001(5) 0.003(5) -0.003(5)
O68 0.018(6) 0.021(6) 0.022(6) 0.000(5) -0.005(5) 0.009(5)
O69 0.016(4) 0.023(4) 0.012(4) -0.005(3) 0.002(3) 0.007(3)
O70 0.032(6) 0.021(6) 0.013(5) 0.006(5) -0.005(5) 0.002(5)
O71 0.018(6) 0.037(6) 0.023(6) 0.013(5) 0.002(5) 0.005(5)
O72 0.013(5) 0.038(7) 0.022(6) -0.008(5) -0.001(5) -0.005(5)
O73 0.023(3) 0.017(3) 0.020(3) 0.007(3) 0.002(2) -0.007(2)
O74 0.035(7) 0.020(7) 0.041(7) 0.008(6) 0.004(6) 0.016(6)
O75 0.026(6) 0.024(5) 0.009(5) -0.004(4) -0.001(4) 0.012(4)
O76 0.024(5) 0.018(5) 0.015(5) 0.006(4) 0.008(4) 0.011(4)
O77 0.027(6) 0.038(8) 0.034(7) 0.014(6) 0.017(6) 0.016(6)
C11 0.049(11) 0.047(13) 0.028(10) 0.005(10) 0.014(9) 0.006(10)
C12 0.023(9) 0.041(12) 0.034(10) 0.007(9) -0.008(8) -0.001(8)
C13 0.070(16) 0.033(13) 0.073(14) 0.022(12) 0.020(11) 0.028(12)
C14 0.087(9) 0.093(9) 0.091(9) 0.021(5) -0.001(5) 0.011(5)
C15 0.054(17) 0.13(3) 0.10(3) 0.03(2) 0.034(18) 0.02(2)
C16 0.049(15) 0.065(18) 0.14(3) 0.02(2) 0.033(18) 0.035(15)
C21 0.057(9) 0.037(13) 0.044(13) 0.004(10) -0.004(9) -0.011(10)
C22 0.038(10) 0.041(12) 0.053(13) 0.010(11) 0.022(8) 0.007(10)
C23 0.080(7) 0.088(7) 0.089(7) 0.022(5) -0.009(4) 0.010(5)
C24 0.094(12) 0.103(11) 0.105(12) 0.016(9) -0.018(9) 0.010(8)
C25 0.131(11) 0.133(11) 0.125(10) 0.038(6) 0.005(5) 0.004(5)
C26 0.111(10) 0.113(10) 0.113(10) 0.025(5) 0.002(5) 0.015(5)
C31 0.034(8) 0.040(9) 0.050(9) 0.011(8) 0.010(8) -0.002(7)
C32 0.033(7) 0.038(8) 0.051(9) 0.013(7) 0.010(7) 0.000(6)
C33 0.029(8) 0.046(9) 0.053(10) 0.010(8) 0.004(7) 0.010(7)
C34 0.040(12) 0.084(19) 0.081(18) 0.049(16) 0.003(12) 0.026(13)
C35 0.031(12) 0.071(17) 0.067(16) 0.003(14) -0.003(11) 0.016(12)
C36 0.025(10) 0.058(14) 0.088(18) 0.028(13) -0.005(10) 0.015(8)
C41 0.024(10) 0.032(11) 0.036(11) 0.000(9) -0.010(8) -0.010(8)
C42 0.052(11) 0.020(10) 0.026(10) -0.001(8) -0.005(8) 0.006(8)
C43 0.047(11) 0.050(14) 0.061(12) 0.015(9) 0.019(10) 0.000(9)
C44 0.070(10) 0.074(10) 0.061(9) 0.007(8) -0.014(8) -0.007(8)
C45 0.039(15) 0.07(2) 0.15(3) 0.00(2) -0.008(17) 0.012(15)
C46 0.078(9) 0.077(9) 0.078(9) 0.018(5) 0.003(5) 0.001(5)
C51 0.060(10) 0.054(11) 0.049(10) 0.022(8) 0.018(9) 0.010(9)
C52 0.072(9) 0.065(10) 0.049(9) 0.022(8) 0.020(8) 0.012(8)
C53 0.084(10) 0.071(10) 0.058(9) 0.031(8) 0.009(8) 0.019(9)
C54 0.116(16) 0.091(16) 0.051(13) 0.021(12) 0.027(13) 0.011(14)
C55 0.079(15) 0.086(15) 0.076(15) 0.033(13) 0.010(12) 0.022(13)
C56 0.134(18) 0.098(16) 0.078(15) 0.042(13) 0.002(14) 0.020(15)
C61 0.032(8) 0.050(9) 0.042(10) 0.003(8) -0.010(7) 0.005(8)
C62 0.040(8) 0.048(8) 0.052(9) 0.011(7) -0.013(7) 0.003(8)
C63 0.066(9) 0.059(9) 0.069(9) 0.002(8) -0.016(8) -0.002(8)
C64 0.072(14) 0.064(14) 0.072(14) -0.010(12) -0.010(12) -0.009(12)
C65 0.096(10) 0.069(10) 0.089(10) 0.018(8) -0.001(8) -0.014(8)
C66 0.122(18) 0.076(16) 0.120(18) -0.020(15) -0.043(16) -0.006(15)
C71 0.037(12) 0.041(13) 0.042(12) -0.004(10) 0.002(10) 0.015(11)
C72 0.038(12) 0.044(14) 0.068(16) 0.026(13) 0.009(12) -0.002(11)
C73 0.080(10) 0.094(11) 0.094(11) 0.026(8) 0.005(8) -0.010(8)
C74 0.109(12) 0.109(12) 0.110(12) 0.027(5) 0.002(5) 0.004(5)
C75 0.125(11) 0.128(12) 0.130(12) 0.033(6) -0.006(5) 0.013(5)
C76 0.129(11) 0.132(12) 0.131(11) 0.025(5) 0.010(5) 0.008(5)
C81 0.045(12) 0.053(14) 0.017(9) 0.006(10) -0.012(8) -0.004(10)
C82 0.042(13) 0.054(16) 0.056(14) 0.014(13) 0.015(11) 0.010(12)
C83 0.120(15) 0.045(11) 0.096(14) 0.021(11) -0.009(12) -0.025(11)
C84 0.112(12) 0.092(11) 0.106(12) 0.012(9) -0.001(9) 0.001(9)
C85 0.14(2) 0.090(17) 0.11(2) 0.015(16) -0.014(18) -0.035(17)
C86 0.15(2) 0.046(14) 0.13(2) 0.005(15) -0.041(17) -0.008(15)
C91 0.045(10) 0.048(11) 0.043(11) 0.010(8) 0.001(7) 0.010(7)
C92 0.032(10) 0.073(16) 0.053(13) 0.043(13) 0.009(10) 0.009(10)
C93 0.060(15) 0.058(16) 0.059(15) 0.027(13) 0.007(12) 0.038(13)
C94 0.070(18) 0.066(19) 0.10(2) 0.033(18) 0.008(17) 0.028(16)
C95 0.062(10) 0.079(11) 0.081(11) 0.013(9) -0.011(8) 0.010(8)
C96 0.082(12) 0.079(12) 0.096(12) 0.007(9) -0.005(9) 0.024(9)
C101 0.050(13) 0.074(17) 0.039(12) 0.023(13) 0.006(10) 0.027(13)
C102 0.040(11) 0.022(11) 0.053(13) 0.004(10) -0.008(10) -0.007(9)
C103 0.19(3) 0.096(19) 0.089(16) 0.049(15) -0.051(16) 0.040(17)
C104 0.20(3) 0.11(2) 0.084(18) 0.038(17) -0.081(18) 0.03(2)
C105 0.21(3) 0.13(2) 0.12(2) 0.007(19) -0.04(2) 0.08(2)
C106 0.22(3) 0.13(2) 0.13(2) 0.05(2) -0.06(2) 0.01(2)
C111 0.061(10) 0.055(9) 0.042(9) 0.007(7) 0.000(8) 0.029(8)
C112 0.066(9) 0.076(9) 0.055(8) 0.008(7) 0.000(8) 0.021(8)
C113 0.082(8) 0.091(8) 0.068(7) 0.013(6) -0.003(7) 0.016(7)
C114 0.093(8) 0.096(8) 0.090(8) 0.022(5) -0.001(5) 0.008(5)
C115 0.115(16) 0.092(16) 0.066(14) -0.006(13) -0.004(13) 0.037(14)
C116 0.113(17) 0.149(18) 0.072(15) 0.017(15) -0.026(14) -0.008(16)
C121 0.025(9) 0.041(11) 0.055(10) 0.029(8) 0.025(9) 0.019(9)
C122 0.027(6) 0.031(7) 0.033(7) 0.011(5) -0.009(5) 0.000(5)
C123 0.066(15) 0.057(15) 0.028(11) 0.002(11) 0.007(11) 0.009(12)
C124 0.087(11) 0.078(11) 0.078(11) 0.037(9) 0.013(8) -0.022(8)
C125 0.052(7) 0.054(7) 0.047(7) 0.012(5) -0.002(5) 0.008(5)
C126 0.085(19) 0.09(2) 0.030(12) 0.002(13) 0.020(13) 0.032(17)
C131 0.025(8) 0.040(9) 0.069(10) 0.025(8) 0.013(8) -0.007(6)
C132 0.042(8) 0.050(9) 0.075(9) 0.022(8) 0.004(8) -0.014(7)
C133 0.065(9) 0.059(9) 0.088(10) 0.024(8) -0.004(8) -0.018(8)
C134 0.075(10) 0.071(10) 0.081(10) 0.010(8) 0.010(8) -0.020(8)
C135 0.114(17) 0.089(16) 0.092(16) 0.026(14) -0.014(15) -0.051(14)
C136 0.105(17) 0.083(16) 0.16(2) 0.018(16) -0.027(17) -0.047(15)
C141 0.038(8) 0.038(9) 0.039(8) 0.014(7) 0.006(7) 0.018(8)
C142 0.033(8) 0.051(9) 0.042(7) 0.013(7) 0.005(6) 0.015(7)
C143 0.046(9) 0.061(10) 0.039(9) 0.019(7) 0.008(7) 0.014(8)
C144 0.09(2) 0.09(2) 0.063(18) 0.033(17) 0.030(17) -0.008(17)
C145 0.11(2) 0.18(4) 0.08(2) 0.09(3) 0.05(2) 0.08(3)
C146 0.070(18) 0.098(17) 0.053(15) -0.005(12) 0.008(13) 0.048(16)
C151 0.027(6) 0.044(6) 0.040(7) 0.005(6) 0.004(6) 0.011(5)
C152 0.029(7) 0.049(8) 0.036(7) 0.005(7) 0.006(6) 0.014(6)
C153 0.047(8) 0.077(10) 0.040(9) -0.003(8) 0.006(7) 0.010(8)
C154 0.061(8) 0.093(11) 0.056(10) 0.005(8) -0.004(8) 0.015(8)
C155 0.073(10) 0.090(11) 0.072(11) 0.001(8) 0.010(8) 0.016(8)
C156 0.17(4) 0.12(2) 0.12(3) 0.07(3) 0.02(3) 0.01(3)
C161 0.040(8) 0.043(8) 0.047(9) 0.017(7) 0.001(7) 0.016(7)
C162 0.047(8) 0.043(8) 0.047(8) 0.016(7) 0.011(7) 0.020(7)
C163 0.063(9) 0.052(9) 0.069(9) 0.007(8) 0.005(8) 0.027(8)
C164 0.114(17) 0.097(17) 0.085(16) 0.000(15) -0.030(15) 0.009(15)
C165 0.082(15) 0.052(13) 0.110(17) 0.007(13) 0.018(14) -0.001(12)
C166 0.075(14) 0.078(15) 0.108(17) -0.023(14) -0.002(13) 0.037(13)
C171 0.055(13) 0.028(11) 0.035(11) 0.015(9) 0.008(10) 0.018(10)
C172 0.047(12) 0.046(14) 0.054(14) 0.026(12) 0.011(11) 0.010(11)
C173 0.034(10) 0.029(10) 0.039(11) 0.020(9) 0.018(9) 0.019(9)
C174 0.069(18) 0.053(17) 0.09(2) 0.010(16) -0.001(15) -0.010(14)
C175 0.085(11) 0.054(10) 0.063(10) 0.019(8) 0.000(8) -0.003(8)
C176 0.08(2) 0.15(3) 0.12(3) 0.07(3) 0.05(2) 0.08(2)
C181 0.027(10) 0.056(14) 0.050(13) 0.025(12) 0.011(10) 0.006(10)
C182 0.049(13) 0.037(12) 0.062(15) 0.016(12) 0.011(12) 0.021(11)
C183 0.045(13) 0.074(19) 0.12(2) 0.041(17) 0.041(11) -0.009(12)
C184 0.088(12) 0.083(11) 0.080(11) 0.022(9) 0.017(9) -0.011(9)
C185 0.14(4) 0.17(5) 0.31(7) 0.16(5) 0.08(5) 0.10(4)
C186 0.116(14) 0.124(15) 0.123(15) 0.029(10) 0.001(9) -0.004(9)
C191 0.037(11) 0.028(11) 0.043(12) 0.006(9) 0.003(9) 0.013(9)
C192 0.042(11) 0.036(11) 0.034(11) 0.018(10) 0.024(9) 0.016(9)
C193 0.048(6) 0.059(6) 0.058(6) 0.011(4) 0.009(5) -0.001(4)
C194 0.083(8) 0.084(8) 0.088(9) 0.015(5) 0.008(5) 0.009(5)
C195 0.089(11) 0.104(11) 0.095(11) -0.010(8) 0.016(8) -0.012(9)
C196 0.103(13) 0.119(13) 0.101(11) 0.048(10) 0.001(9) 0.009(9)
C201 0.032(10) 0.043(12) 0.047(12) 0.025(11) 0.002(8) -0.005(9)
C202 0.035(10) 0.042(12) 0.022(9) 0.002(9) 0.011(8) -0.003(9)
C203 0.054(14) 0.072(17) 0.041(13) 0.013(13) 0.012(11) 0.014(13)
C204 0.08(2) 0.11(3) 0.11(3) 0.02(2) 0.04(2) 0.04(2)
C205 0.08(2) 0.15(3) 0.09(2) 0.05(2) 0.007(19) 0.01(2)
C206 0.076(11) 0.083(12) 0.092(12) 0.019(9) 0.019(9) -0.004(9)
C211 0.031(7) 0.039(9) 0.046(9) 0.008(7) 0.009(7) 0.006(7)
C212 0.036(7) 0.044(8) 0.054(8) 0.005(7) 0.012(7) 0.000(7)
C213 0.041(7) 0.056(8) 0.066(7) 0.008(6) 0.003(6) -0.002(6)
C214 0.095(12) 0.104(12) 0.096(11) 0.032(9) 0.018(9) -0.014(9)
C215 0.05(2) 0.09(3) 0.24(6) 0.00(3) 0.00(3) 0.00(2)
C216 0.069(18) 0.15(3) 0.050(14) 0.013(11) -0.028(13) -0.028(19)
C221 0.033(6) 0.035(6) 0.024(5) 0.007(4) 0.003(4) 0.001(4)
C222 0.029(10) 0.038(11) 0.035(10) 0.016(9) 0.005(8) -0.009(8)
C223 0.033(10) 0.045(11) 0.012(8) 0.001(8) -0.013(7) -0.015(8)
C224 0.12(2) 0.079(17) 0.072(19) 0.036(16) 0.018(18) 0.043(19)
C225 0.055(14) 0.072(17) 0.037(12) 0.023(12) 0.000(10) 0.002(12)
C226 0.043(12) 0.041(13) 0.065(16) 0.017(12) 0.002(11) -0.011(10)
C231 0.043(10) 0.032(11) 0.036(11) 0.005(9) 0.005(9) 0.011(8)
C232 0.020(9) 0.071(16) 0.078(17) 0.046(14) 0.006(9) 0.014(8)
C233 0.052(11) 0.139(17) 0.108(16) 0.027(13) 0.008(12) 0.009(12)
C234 0.092(18) 0.18(2) 0.14(2) 0.039(19) -0.022(17) -0.043(18)
C235 0.106(12) 0.127(13) 0.135(13) 0.021(9) 0.002(9) 0.012(9)
C236 0.053(15) 0.18(2) 0.16(2) -0.02(2) 0.005(17) -0.010(17)
C241 0.040(8) 0.032(8) 0.039(8) 0.003(7) 0.014(7) 0.001(7)
C242 0.033(10) 0.022(10) 0.033(10) 0.013(8) -0.004(8) -0.010(8)
C243 0.040(12) 0.055(15) 0.050(13) 0.023(12) -0.020(10) -0.006(11)
C244 0.057(15) 0.071(19) 0.10(2) 0.054(18) -0.016(15) -0.017(14)
C245 0.065(16) 0.10(2) 0.071(18) 0.049(18) -0.045(13) -0.023(15)
C246 0.066(16) 0.046(15) 0.077(18) 0.026(14) -0.007(13) -0.011(13)
C251 0.028(7) 0.024(7) 0.035(6) 0.007(6) -0.013(6) 0.003(6)
C252 0.042(11) 0.032(11) 0.035(8) -0.003(9) -0.004(9) -0.003(9)
C253 0.076(7) 0.069(6) 0.058(6) 0.024(5) -0.007(4) 0.011(5)
C254 0.108(15) 0.078(14) 0.055(12) 0.031(11) -0.012(12) 0.012(13)
C255 0.129(16) 0.100(15) 0.047(12) 0.021(12) 0.021(12) 0.045(14)
C256 0.134(18) 0.120(17) 0.092(16) 0.008(15) -0.042(15) -0.016(16)
C261 0.036(5) 0.037(5) 0.037(5) 0.004(4) -0.007(4) 0.005(4)
C262 0.036(7) 0.069(8) 0.046(8) -0.010(7) -0.009(6) 0.011(6)
C263 0.053(9) 0.108(11) 0.078(10) -0.028(9) -0.008(8) -0.004(8)
C264 0.066(14) 0.128(18) 0.070(15) -0.011(15) 0.006(13) -0.005(14)
C265 0.077(16) 0.15(2) 0.125(19) -0.046(18) 0.019(15) -0.034(16)
C266 0.085(16) 0.131(17) 0.147(19) -0.019(17) -0.017(16) 0.019(15)
C271 0.025(9) 0.027(11) 0.032(10) 0.004(8) 0.006(8) 0.003(8)
C272 0.031(10) 0.038(12) 0.032(11) 0.001(9) 0.003(8) 0.004(9)
C273 0.036(10) 0.029(11) 0.057(10) 0.010(9) -0.023(9) 0.005(8)
C274 0.096(11) 0.080(11) 0.074(10) 0.013(8) -0.007(8) 0.018(9)
C275 0.075(18) 0.046(15) 0.074(18) 0.009(14) -0.013(14) 0.014(14)
C276 0.075(10) 0.063(10) 0.098(12) 0.020(9) -0.002(9) -0.014(8)
N1 0.10(2) 0.11(2) 0.14(3) 0.05(2) 0.05(2) -0.004(17)
C11N 0.071(18) 0.046(15) 0.09(2) 0.029(15) 0.008(16) 0.009(14)
C12N 0.068(17) 0.09(2) 0.043(14) 0.017(15) 0.000(13) -0.016(15)
N2 0.10(2) 0.13(3) 0.11(2) 0.04(2) 0.003(19) 0.02(2)
C21N 0.052(14) 0.055(16) 0.061(16) 0.007(13) 0.010(13) -0.001(12)
C22N 0.12(3) 0.18(4) 0.11(3) 0.08(3) 0.03(3) -0.02(3)
N3 0.054(10) 0.083(14) 0.014(8) 0.022(9) 0.004(7) 0.008(9)
C31N 0.056(8) 0.057(9) 0.043(9) 0.011(7) 0.001(7) 0.012(7)
C32N 0.065(10) 0.067(10) 0.050(9) 0.030(8) -0.003(7) -0.005(8)
N4 0.068(14) 0.100(19) 0.069(15) 0.045(15) 0.016(12) 0.020(13)
C41N 0.08(2) 0.08(2) 0.11(3) 0.05(2) 0.020(19) 0.032(18)
C42N 0.16(4) 0.047(19) 0.15(4) 0.03(2) 0.04(3) 0.00(2)
N5 0.118(18) 0.085(14) 0.107(16) 0.010(12) 0.026(16) -0.073(15)
C51N 0.115(18) 0.096(14) 0.108(16) 0.001(13) 0.027(16) -0.074(16)
C52N 0.12(2) 0.110(19) 0.13(2) -0.039(17) 0.012(19) -0.077(18)
N6 0.16(2) 0.082(17) 0.099(19) 0.043(13) -0.024(16) -0.052(15)
C61N 0.15(2) 0.09(2) 0.10(2) -0.020(14) -0.012(18) -0.039(17)
C62N 0.15(2) 0.10(2) 0.08(2) -0.036(16) -0.010(19) -0.03(2)
N7 0.048(12) 0.21(3) 0.15(2) 0.08(2) -0.016(14) 0.037(16)
C71N 0.042(11) 0.20(2) 0.14(2) 0.09(2) 0.013(13) 0.041(15)
C72N 0.048(14) 0.19(3) 0.14(2) 0.08(2) 0.020(15) 0.031(17)
O100 0.124(8) 0.106(8) 0.106(8) 0.036(5) 0.006(5) 0.013(5)

loop_
_atom_type_symbol
_atom_type_description
_atom_type_scat_dispersion_real
_atom_type_scat_dispersion_imag
_atom_type_scat_source
C C 0.0033 0.0016 'International Tables Vol C Tables 4.2.6.8 and 6.1.1.4'
H H 0.0000 0.0000 'International Tables Vol C Tables 4.2.6.8 and 6.1.1.4'
B B 0.0013 0.0007 'International Tables Vol C Tables 4.2.6.8 and 6.1.1.4'
N N 0.0061 0.0033 'International Tables Vol C Tables 4.2.6.8 and 6.1.1.4'
O O 0.0106 0.0060 'International Tables Vol C Tables 4.2.6.8 and 6.1.1.4'
F F 0.0171 0.0103 'International Tables Vol C Tables 4.2.6.8 and 6.1.1.4'
Si Si 0.0817 0.0704 'International Tables Vol C Tables 4.2.6.8 and 6.1.1.4'
Ag Ag -0.8971 1.1015 'International Tables Vol C Tables 4.2.6.8 and 6.1.1.4'
W W -0.8490 6.8722 'International Tables Vol C Tables 4.2.6.8 and 6.1.1.4'

loop_
_geom_angle_atom_site_label_1
_geom_angle_atom_site_label_2
_geom_angle_atom_site_label_3
_geom_angle
C131 Ag1 C181 119.1(7)
C131 Ag1 N4 98.3(8)
C181 Ag1 N4 92.9(7)
C131 Ag1 Ag2 151.2(5)
C181 Ag1 Ag2 46.0(6)
N4 Ag1 Ag2 106.2(7)
C131 Ag1 Ag4 46.4(4)
C181 Ag1 Ag4 146.6(5)
N4 Ag1 Ag4 117.2(6)
Ag2 Ag1 Ag4 127.97(8)
C131 Ag1 Ag9 103.1(4)
C181 Ag1 Ag9 99.7(5)
N4 Ag1 Ag9 145.7(5)
Ag2 Ag1 Ag9 63.77(6)
Ag4 Ag1 Ag9 64.22(6)
C131 Ag1 Ag11 39.7(5)
C181 Ag1 Ag11 89.8(5)
N4 Ag1 Ag11 129.2(6)
Ag2 Ag1 Ag11 111.45(7)
Ag4 Ag1 Ag11 60.53(5)
Ag9 Ag1 Ag11 83.00(6)
C181 Ag2 C51 152.9(7)
C181 Ag2 C52 125.5(7)
C51 Ag2 C52 27.4(6)
C181 Ag2 Ag1 51.6(6)
C51 Ag2 Ag1 131.4(6)
C52 Ag2 Ag1 122.5(5)
C181 Ag2 Ag3 145.3(6)
C51 Ag2 Ag3 46.0(5)
C52 Ag2 Ag3 64.9(4)
Ag1 Ag2 Ag3 94.04(7)
C181 Ag2 Ag9 101.5(6)
C51 Ag2 Ag9 100.7(5)
C52 Ag2 Ag9 121.4(4)
Ag1 Ag2 Ag9 60.78(6)
Ag3 Ag2 Ag9 56.72(5)
C181 Ag2 Ag10 154.6(5)
C51 Ag2 Ag10 42.6(5)
C52 Ag2 Ag10 66.7(5)
Ag1 Ag2 Ag10 145.69(7)
Ag3 Ag2 Ag10 58.11(5)
Ag9 Ag2 Ag10 85.84(6)
C181 Ag2 Ag12 43.0(5)
C51 Ag2 Ag12 153.1(6)
C52 Ag2 Ag12 149.8(4)
Ag1 Ag2 Ag12 75.00(7)
Ag3 Ag2 Ag12 143.23(7)
Ag9 Ag2 Ag12 88.14(6)
Ag10 Ag2 Ag12 114.18(6)
C51 Ag3 C21 122.9(9)
C51 Ag3 C171 116.8(8)
C21 Ag3 C171 117.4(7)
C51 Ag3 Ag40 165.2(6)
C21 Ag3 Ag40 47.0(6)
C171 Ag3 Ag40 76.8(4)
C51 Ag3 Ag9 106.6(7)
C21 Ag3 Ag9 124.4(6)
C171 Ag3 Ag9 43.5(4)
Ag40 Ag3 Ag9 78.96(6)
C51 Ag3 Ag10 44.9(5)
C21 Ag3 Ag10 105.4(6)
C171 Ag3 Ag10 130.1(4)
Ag40 Ag3 Ag10 122.50(7)
Ag9 Ag3 Ag10 91.65(6)
C51 Ag3 Ag2 46.1(7)
C21 Ag3 Ag2 167.2(6)
C171 Ag3 Ag2 75.2(4)
Ag40 Ag3 Ag2 141.68(8)
Ag9 Ag3 Ag2 62.73(6)
Ag10 Ag3 Ag2 62.38(5)
C51 Ag3 Ag6 105.8(6)
C21 Ag3 Ag6 43.0(5)
C171 Ag3 Ag6 131.3(4)
Ag40 Ag3 Ag6 59.46(6)
Ag9 Ag3 Ag6 103.62(7)
Ag10 Ag3 Ag6 68.51(5)
Ag2 Ag3 Ag6 127.84(7)
C131 Ag4 C161 152.1(8)
C131 Ag4 Ag5 149.7(7)
C161 Ag4 Ag5 48.0(7)
C131 Ag4 Ag1 47.7(7)
C161 Ag4 Ag1 142.2(6)
Ag5 Ag4 Ag1 102.38(8)
C131 Ag4 Ag11 42.5(5)
C161 Ag4 Ag11 151.6(5)
Ag5 Ag4 Ag11 139.07(7)
Ag1 Ag4 Ag11 65.53(6)
C131 Ag4 Ag9 99.8(7)
C161 Ag4 Ag9 105.6(6)
Ag5 Ag4 Ag9 58.90(5)
Ag1 Ag4 Ag9 59.33(6)
Ag11 Ag4 Ag9 83.15(6)
C131 Ag4 Ag8 149.4(6)
C161 Ag4 Ag8 41.2(4)
Ag5 Ag4 Ag8 59.27(5)
Ag1 Ag4 Ag8 151.97(8)
Ag11 Ag4 Ag8 112.86(6)
Ag9 Ag4 Ag8 92.68(6)
C161 Ag5 C11 125.3(7)
C161 Ag5 C171 110.7(7)
C11 Ag5 C171 116.0(7)
C161 Ag5 Ag4 47.0(5)
C11 Ag5 Ag4 172.1(6)
C171 Ag5 Ag4 69.5(5)
C161 Ag5 Ag40 172.6(5)
C11 Ag5 Ag40 47.9(6)
C171 Ag5 Ag40 73.7(5)
Ag4 Ag5 Ag40 139.61(7)
C161 Ag5 Ag7 109.1(4)
C11 Ag5 Ag7 45.8(5)
C171 Ag5 Ag7 137.3(5)
Ag4 Ag5 Ag7 134.45(7)
Ag40 Ag5 Ag7 68.64(5)
C161 Ag5 Ag9 110.2(5)
C11 Ag5 Ag9 123.3(5)
C171 Ag5 Ag9 41.9(4)
Ag4 Ag5 Ag9 64.55(6)
Ag40 Ag5 Ag9 77.09(6)
Ag7 Ag5 Ag9 108.65(6)
C161 Ag5 Ag8 44.1(4)
C11 Ag5 Ag8 112.0(5)
C171 Ag5 Ag8 130.2(5)
Ag4 Ag5 Ag8 64.43(5)
Ag40 Ag5 Ag8 137.75(6)
Ag7 Ag5 Ag8 73.19(5)
Ag9 Ag5 Ag8 99.11(6)
C21 Ag6 C41 162.9(7)
C21 Ag6 Ag13 148.9(6)
C41 Ag6 Ag13 47.9(4)
C21 Ag6 Ag40 46.5(7)
C41 Ag6 Ag40 130.7(5)
Ag13 Ag6 Ag40 122.08(9)
C21 Ag6 Ag3 47.8(6)
C41 Ag6 Ag3 148.9(5)
Ag13 Ag6 Ag3 101.10(6)
Ag40 Ag6 Ag3 57.89(5)
C141 Ag7 C11 158.0(6)
C141 Ag7 Ag5 147.8(6)
C11 Ag7 Ag5 47.8(5)
C141 Ag7 Ag14 49.3(5)
C11 Ag7 Ag14 147.6(6)
Ag5 Ag7 Ag14 100.38(6)
C141 Ag7 Ag16 45.5(6)
C11 Ag7 Ag16 136.2(6)
Ag5 Ag7 Ag16 146.99(6)
Ag14 Ag7 Ag16 72.54(5)
C141 Ag7 Ag40 150.9(6)
C11 Ag7 Ag40 40.3(5)
Ag5 Ag7 Ag40 55.31(5)
Ag14 Ag7 Ag40 132.86(5)
Ag16 Ag7 Ag40 105.37(6)
C151 Ag8 C161 156.4(8)
C151 Ag8 Ag14 51.1(6)
C161 Ag8 Ag14 145.3(7)
C151 Ag8 Ag5 149.0(6)
C161 Ag8 Ag5 46.3(7)
Ag14 Ag8 Ag5 100.13(7)
C151 Ag8 Ag4 150.1(5)
C161 Ag8 Ag4 42.3(5)
Ag14 Ag8 Ag4 133.80(7)
Ag5 Ag8 Ag4 56.30(5)
C151 Ag8 Ag15 43.8(5)
C161 Ag8 Ag15 139.0(6)
Ag14 Ag8 Ag15 73.47(5)
Ag5 Ag8 Ag15 149.62(6)
Ag4 Ag8 Ag15 106.33(5)
C171 Ag9 O45 154.9(6)
C171 Ag9 O52 136.7(7)
O45 Ag9 O52 67.0(4)
C171 Ag9 O75 126.9(5)
O45 Ag9 O75 65.9(3)
O52 Ag9 O75 63.6(4)
C171 Ag9 Ag3 54.3(7)
O45 Ag9 Ag3 140.4(3)
O52 Ag9 Ag3 84.9(3)
O75 Ag9 Ag3 126.2(3)
C171 Ag9 Ag5 57.4(5)
O45 Ag9 Ag5 126.5(2)
O52 Ag9 Ag5 116.4(2)
O75 Ag9 Ag5 69.7(2)
Ag3 Ag9 Ag5 90.32(6)
C171 Ag9 Ag1 60.9(5)
O45 Ag9 Ag1 94.8(2)
O52 Ag9 Ag1 145.1(2)
O75 Ag9 Ag1 137.7(3)
Ag3 Ag9 Ag1 93.09(6)
Ag5 Ag9 Ag1 98.43(6)
C171 Ag9 Ag2 78.6(5)
O45 Ag9 Ag2 93.2(2)
O52 Ag9 Ag2 94.5(2)
O75 Ag9 Ag2 153.9(2)
Ag3 Ag9 Ag2 60.56(5)
Ag5 Ag9 Ag2 136.03(6)
Ag1 Ag9 Ag2 55.45(6)
C171 Ag9 Ag4 70.6(7)
O45 Ag9 Ag4 91.1(3)
O52 Ag9 Ag4 146.9(3)
O75 Ag9 Ag4 85.3(3)
Ag3 Ag9 Ag4 124.93(6)
Ag5 Ag9 Ag4 56.55(5)
Ag1 Ag9 Ag4 56.45(6)
Ag2 Ag9 Ag4 111.90(6)
C171 Ag9 W22 155.5(6)
O45 Ag9 W22 36.1(3)
O52 Ag9 W22 37.3(2)
O75 Ag9 W22 75.2(2)
Ag3 Ag9 W22 105.72(6)
Ag5 Ag9 W22 144.33(5)
Ag1 Ag9 W22 111.93(6)
Ag2 Ag9 W22 78.68(4)
Ag4 Ag9 W22 127.17(6)
C61 Ag10 C51 161.4(9)
C61 Ag10 Ag13 49.6(5)
C51 Ag10 Ag13 146.7(5)
C61 Ag10 Ag3 148.6(5)
C51 Ag10 Ag3 46.9(5)
Ag13 Ag10 Ag3 99.95(6)
C61 Ag10 Ag2 142.0(6)
C51 Ag10 Ag2 44.4(7)
Ag13 Ag10 Ag2 129.05(7)
Ag3 Ag10 Ag2 59.51(5)
C61 Ag10 Ag19 41.2(5)
C51 Ag10 Ag19 135.7(5)
Ag13 Ag10 Ag19 73.36(4)
Ag3 Ag10 Ag19 149.69(8)
Ag2 Ag10 Ag19 101.13(6)
C211 Ag11 C131 152.8(8)
C211 Ag11 Ag20 47.8(6)
C131 Ag11 Ag20 153.1(7)
C211 Ag11 Ag4 150.6(5)
C131 Ag11 Ag4 42.2(4)
Ag20 Ag11 Ag4 135.63(7)
C211 Ag11 Ag18 44.2(5)
C131 Ag11 Ag18 133.3(6)
Ag20 Ag11 Ag18 72.67(5)
Ag4 Ag11 Ag18 106.44(6)
C211 Ag11 Ag1 154.4(6)
C131 Ag11 Ag1 40.5(7)
Ag20 Ag11 Ag1 113.10(8)
Ag4 Ag11 Ag1 53.94(5)
Ag18 Ag11 Ag1 158.05(6)
C201 Ag12 C181 155.9(6)
C201 Ag12 C182 126.5(6)
C181 Ag12 C182 29.4(6)
C201 Ag12 Ag20 51.7(5)
C181 Ag12 Ag20 140.5(6)
C182 Ag12 Ag20 138.9(6)
C201 Ag12 Ag21 46.0(6)
C181 Ag12 Ag21 141.3(7)
C182 Ag12 Ag21 136.2(5)
Ag20 Ag12 Ag21 76.39(5)
C201 Ag12 Ag2 156.7(6)
C181 Ag12 Ag2 39.9(5)
C182 Ag12 Ag2 66.9(5)
Ag20 Ag12 Ag2 133.86(6)
Ag21 Ag12 Ag2 110.71(7)
C41 Ag13 C61 122.7(7)
C41 Ag13 Ag6 48.6(5)
C61 Ag13 Ag6 104.6(5)
C41 Ag13 Ag10 113.4(5)
C61 Ag13 Ag10 44.0(5)
Ag6 Ag13 Ag10 70.93(5)
C141 Ag14 C151 119.9(7)
C141 Ag14 O76 110.5(5)
C151 Ag14 O76 112.3(5)
C141 Ag14 Ag8 109.3(4)
C151 Ag14 Ag8 44.4(5)
O76 Ag14 Ag8 140.2(2)
C141 Ag14 Ag7 44.5(4)
C151 Ag14 Ag7 109.3(4)
O76 Ag14 Ag7 138.4(3)
Ag8 Ag14 Ag7 74.20(5)
C151 Ag15 C271 164.7(7)
C151 Ag15 C272 137.1(6)
C271 Ag15 C272 28.6(5)
C151 Ag15 O71 93.2(5)
C271 Ag15 O71 99.4(5)
C272 Ag15 O71 127.5(5)
C151 Ag15 C152 29.1(7)
C271 Ag15 C152 144.6(7)
C272 Ag15 C152 132.1(7)
O71 Ag15 C152 82.1(5)
C151 Ag15 Ag8 39.8(5)
C271 Ag15 Ag8 135.0(4)
C272 Ag15 Ag8 110.5(4)
O71 Ag15 Ag8 120.3(3)
C152 Ag15 Ag8 67.4(4)
C151 Ag15 Ag24 152.1(5)
C271 Ag15 Ag24 39.8(4)
C272 Ag15 Ag24 68.2(4)
O71 Ag15 Ag24 59.7(2)
C152 Ag15 Ag24 129.9(4)
Ag8 Ag15 Ag24 159.19(6)
C31 Ag16 C141 164.8(6)
C31 Ag16 O67 97.3(6)
C141 Ag16 O67 95.8(5)
C31 Ag16 C32 29.6(6)
C141 Ag16 C32 135.8(6)
O67 Ag16 C32 126.0(5)
C31 Ag16 C142 146.7(6)
C141 Ag16 C142 27.2(6)
O67 Ag16 C142 86.3(5)
C32 Ag16 C142 130.3(6)
C31 Ag16 Ag7 131.4(5)
C141 Ag16 Ag7 42.2(4)
O67 Ag16 Ag7 125.0(3)
C32 Ag16 Ag7 107.1(4)
C142 Ag16 Ag7 67.1(4)
C31 Ag17 C121 173.5(6)
C31 Ag17 C122 144.9(7)
C121 Ag17 C122 29.1(6)
C211 Ag18 C271 171.1(7)
C211 Ag18 C272 143.5(6)
C271 Ag18 C272 28.6(6)
C211 Ag18 O72 91.3(5)
C271 Ag18 O72 95.7(5)
C272 Ag18 O72 124.1(5)
C211 Ag18 C212 26.9(8)
C271 Ag18 C212 148.0(7)
C272 Ag18 C212 134.3(7)
O72 Ag18 C212 87.1(5)
C211 Ag18 Ag11 42.0(5)
C271 Ag18 Ag11 136.1(4)
C272 Ag18 Ag11 112.7(4)
O72 Ag18 Ag11 119.5(3)
C212 Ag18 Ag11 65.3(5)
C61 Ag19 C221 171.9(7)
C61 Ag19 C222 142.6(6)
C221 Ag19 C222 30.6(6)
C61 Ag19 C62 28.2(7)
C221 Ag19 C62 148.2(7)
C222 Ag19 C62 138.6(7)
C61 Ag19 Ag10 37.7(6)
C221 Ag19 Ag10 141.0(4)
C222 Ag19 Ag10 115.0(4)
C62 Ag19 Ag10 64.4(5)
C211 Ag20 C201 121.2(7)
C211 Ag20 O58 114.4(6)
C201 Ag20 O58 107.7(5)
C211 Ag20 Ag12 108.6(5)
C201 Ag20 Ag12 47.8(4)
O58 Ag20 Ag12 137.0(3)
C211 Ag20 Ag11 44.9(5)
C201 Ag20 Ag11 113.3(4)
O58 Ag20 Ag11 138.8(2)
Ag12 Ag20 Ag11 73.99(6)
C221 Ag21 C201 169.5(6)
C221 Ag21 O64 97.9(5)
C201 Ag21 O64 91.2(5)
C221 Ag21 C222 29.4(5)
C201 Ag21 C222 140.9(6)
O64 Ag21 C222 127.2(5)
C221 Ag21 C202 146.8(5)
C201 Ag21 C202 28.1(6)
O64 Ag21 C202 87.3(5)
C222 Ag21 C202 132.4(5)
C221 Ag21 Ag12 133.5(4)
C201 Ag21 Ag12 42.6(4)
O64 Ag21 Ag12 119.9(3)
C222 Ag21 Ag12 108.8(4)
C202 Ag21 Ag12 66.6(4)
C221 Ag21 Ag22 39.1(4)
C201 Ag21 Ag22 149.5(4)
O64 Ag21 Ag22 58.9(3)
C222 Ag21 Ag22 68.4(4)
C202 Ag21 Ag22 133.3(4)
Ag12 Ag21 Ag22 156.64(6)
C221 Ag22 C191 175.4(6)
C221 Ag22 C192 147.7(6)
C191 Ag22 C192 27.8(5)
C221 Ag22 Ag23 142.4(5)
C191 Ag22 Ag23 41.2(5)
C192 Ag22 Ag23 67.1(4)
C221 Ag22 Ag21 42.2(6)
C191 Ag22 Ag21 137.1(6)
C192 Ag22 Ag21 121.9(5)
Ag23 Ag22 Ag21 152.08(5)
C71 Ag23 C191 166.4(7)
C71 Ag23 Ag33 50.4(5)
C191 Ag23 Ag33 124.5(4)
C71 Ag23 Ag32 135.4(6)
C191 Ag23 Ag32 48.7(5)
Ag33 Ag23 Ag32 88.82(6)
C71 Ag23 Ag22 142.0(5)
C191 Ag23 Ag22 43.7(4)
Ag33 Ag23 Ag22 167.67(7)
Ag32 Ag23 Ag22 79.63(5)
C271 Ag24 C261 172.4(7)
C271 Ag24 C262 151.7(7)
C261 Ag24 C262 29.2(7)
C271 Ag24 Ag28 135.2(4)
C261 Ag24 Ag28 41.0(5)
C262 Ag24 Ag28 69.6(5)
C271 Ag24 Ag15 42.1(4)
C261 Ag24 Ag15 137.7(5)
C262 Ag24 Ag15 166.2(6)
Ag28 Ag24 Ag15 98.31(5)
C241 Ag25 C71 158.0(8)
C241 Ag25 C72 130.6(8)
C71 Ag25 C72 28.5(7)
C241 Ag25 Ag39 42.8(5)
C71 Ag25 Ag39 131.4(5)
C72 Ag25 Ag39 124.5(4)
C241 Ag25 Ag33 129.6(5)
C71 Ag25 Ag33 45.8(5)
C72 Ag25 Ag33 60.7(5)
Ag39 Ag25 Ag33 88.16(6)
C121 Ag26 C241 171.4(6)
C121 Ag26 C242 150.4(6)
C241 Ag26 C242 29.7(6)
C121 Ag26 Ag39 131.6(4)
C241 Ag26 Ag39 43.2(5)
C242 Ag26 Ag39 70.9(4)
C121 Ag26 Ag27 50.1(5)
C241 Ag26 Ag27 130.6(5)
C242 Ag26 Ag27 159.4(4)
Ag39 Ag26 Ag27 92.74(6)
C111 Ag27 C121 121.5(7)
C111 Ag27 O53 103.9(6)
C121 Ag27 O53 128.9(5)
C111 Ag27 O66 111.4(7)
C121 Ag27 O66 106.9(5)
O53 Ag27 O66 73.3(3)
C111 Ag27 Ag38 48.3(7)
C121 Ag27 Ag38 92.5(4)
O53 Ag27 Ag38 102.2(3)
O66 Ag27 Ag38 158.4(3)
C111 Ag27 Ag26 121.9(7)
C121 Ag27 Ag26 45.0(5)
O53 Ag27 Ag26 92.6(3)
O66 Ag27 Ag26 126.7(3)
Ag38 Ag27 Ag26 73.98(6)
C111 Ag27 Ag37 44.8(5)
C121 Ag27 Ag37 148.3(5)
O53 Ag27 Ag37 60.2(2)
O66 Ag27 Ag37 104.8(2)
Ag38 Ag27 Ag37 56.76(6)
Ag26 Ag27 Ag37 111.80(6)
C261 Ag28 N3 173.9(8)
C261 Ag28 Ag30 49.1(6)
N3 Ag28 Ag30 124.9(6)
C261 Ag28 Ag24 45.7(5)
N3 Ag28 Ag24 137.4(4)
Ag30 Ag28 Ag24 77.16(5)
O53 Ag29 C251 114.1(5)
O53 Ag29 O70 143.8(3)
C251 Ag29 O70 94.0(5)
O53 Ag29 O66 75.9(4)
C251 Ag29 O66 169.8(6)
O70 Ag29 O66 77.8(4)
O53 Ag29 Ag31 88.6(2)
C251 Ag29 Ag31 45.0(4)
O70 Ag29 Ag31 96.8(2)
O66 Ag29 Ag31 141.2(2)
O53 Ag29 Ag37 55.6(2)
C251 Ag29 Ag37 87.2(4)
O70 Ag29 Ag37 153.3(2)
O66 Ag29 Ag37 97.4(3)
Ag31 Ag29 Ag37 102.69(5)
C261 Ag30 C251 165.8(6)
C261 Ag30 C252 137.0(7)
C251 Ag30 C252 28.8(6)
C261 Ag30 Ag28 42.4(4)
C251 Ag30 Ag28 128.1(4)
C252 Ag30 Ag28 105.3(4)
C261 Ag30 Ag31 149.0(4)
C251 Ag30 Ag31 45.2(4)
C252 Ag30 Ag31 73.9(5)
Ag28 Ag30 Ag31 146.64(7)
C251 Ag31 O57 111.2(6)
C251 Ag31 O77 103.6(6)
O57 Ag31 O77 144.1(4)
C251 Ag31 O65 161.2(5)
O57 Ag31 O65 75.4(4)
O77 Ag31 O65 74.5(4)
C251 Ag31 Ag36 55.9(5)
O57 Ag31 Ag36 67.1(2)
O77 Ag31 Ag36 145.4(3)
O65 Ag31 Ag36 115.4(3)
C251 Ag31 Ag30 49.2(5)
O57 Ag31 Ag30 152.8(2)
O77 Ag31 Ag30 55.7(3)
O65 Ag31 Ag30 129.7(3)
Ag36 Ag31 Ag30 103.30(6)
C251 Ag31 Ag29 49.2(4)
O57 Ag31 Ag29 83.6(2)
O77 Ag31 Ag29 114.1(2)
O65 Ag31 Ag29 149.0(2)
Ag36 Ag31 Ag29 75.42(5)
Ag30 Ag31 Ag29 69.14(5)
C191 Ag32 C231 144.2(6)
C191 Ag32 O57 130.3(5)
C231 Ag32 O57 84.4(5)
C191 Ag32 O65 101.8(5)
C231 Ag32 O65 95.8(6)
O57 Ag32 O65 73.6(3)
C191 Ag32 Ag34 123.7(5)
C231 Ag32 Ag34 45.7(5)
O57 Ag32 Ag34 78.4(2)
O65 Ag32 Ag34 134.4(3)
C191 Ag32 Ag23 46.5(5)
C231 Ag32 Ag23 136.5(6)
O57 Ag32 Ag23 95.4(3)
O65 Ag32 Ag23 125.9(2)
Ag34 Ag32 Ag23 91.55(6)
C81 Ag33 C71 172.2(7)
C81 Ag33 C82 30.5(8)
C71 Ag33 C82 150.1(9)
C81 Ag33 Ag23 135.4(6)
C71 Ag33 Ag23 47.1(6)
C82 Ag33 Ag23 159.0(5)
C81 Ag33 Ag34 42.5(6)
C71 Ag33 Ag34 137.7(6)
C82 Ag33 Ag34 72.1(7)
Ag23 Ag33 Ag34 93.34(7)
C81 Ag33 Ag25 123.5(5)
C71 Ag33 Ag25 48.7(5)
C82 Ag33 Ag25 123.4(4)
Ag23 Ag33 Ag25 76.59(5)
Ag34 Ag33 Ag25 117.96(8)
C81 Ag34 C231 171.5(7)
C81 Ag34 Ag36 130.2(5)
C231 Ag34 Ag36 54.9(5)
C81 Ag34 Ag32 132.9(5)
C231 Ag34 Ag32 51.0(5)
Ag36 Ag34 Ag32 81.78(5)
C81 Ag34 Ag33 46.9(5)
C231 Ag34 Ag33 136.8(5)
Ag36 Ag34 Ag33 133.64(7)
Ag32 Ag34 Ag33 86.15(6)
C81 Ag34 Ag35 51.0(5)
C231 Ag34 Ag35 134.5(5)
Ag36 Ag34 Ag35 79.63(6)
Ag32 Ag34 Ag35 130.29(6)
Ag33 Ag34 Ag35 74.76(6)
C91 Ag35 C81 112.4(7)
C91 Ag35 C101 119.6(8)
C81 Ag35 C101 125.6(8)
C91 Ag35 O74 99.7(6)
C81 Ag35 O74 86.0(5)
C101 Ag35 O74 99.8(5)
C91 Ag35 Ag34 76.0(5)
C81 Ag35 Ag34 42.3(6)
C101 Ag35 Ag34 163.7(6)
O74 Ag35 Ag34 71.1(2)
C91 Ag35 Ag37 43.5(5)
C81 Ag35 Ag37 147.3(6)
C101 Ag35 Ag37 86.0(6)
O74 Ag35 Ag37 79.2(3)
Ag34 Ag35 Ag37 104.96(7)
C91 Ag35 Ag39 133.2(5)
C81 Ag35 Ag39 107.4(5)
C101 Ag35 Ag39 42.3(5)
O74 Ag35 Ag39 59.2(3)
Ag34 Ag35 Ag39 124.22(6)
Ag37 Ag35 Ag39 89.91(6)
C91 Ag36 C251 117.1(7)
C91 Ag36 C231 118.5(7)
C251 Ag36 C231 123.5(6)
C91 Ag36 Ag31 151.1(5)
C251 Ag36 Ag31 49.8(4)
C231 Ag36 Ag31 83.2(4)
C91 Ag36 Ag34 77.7(6)
C251 Ag36 Ag34 162.3(4)
C231 Ag36 Ag34 45.2(5)
Ag31 Ag36 Ag34 112.58(6)
C91 Ag36 Ag37 38.7(5)
C251 Ag36 Ag37 88.5(4)
C231 Ag36 Ag37 144.4(6)
Ag31 Ag36 Ag37 112.51(6)
Ag34 Ag36 Ag37 99.73(6)
C91 Ag37 C111 155.7(7)
C91 Ag37 Ag38 121.5(7)
C111 Ag37 Ag38 50.6(7)
C91 Ag37 Ag35 50.3(7)
C111 Ag37 Ag35 128.1(7)
Ag38 Ag37 Ag35 77.58(6)
C91 Ag37 Ag27 156.8(6)
C111 Ag37 Ag27 45.8(5)
Ag38 Ag37 Ag27 60.55(5)
Ag35 Ag37 Ag27 114.44(7)
C91 Ag37 Ag36 43.5(6)
C111 Ag37 Ag36 155.7(7)
Ag38 Ag37 Ag36 149.22(8)
Ag35 Ag37 Ag36 74.47(5)
Ag27 Ag37 Ag36 121.28(6)
C91 Ag37 Ag29 107.9(6)
C111 Ag37 Ag29 91.3(6)
Ag38 Ag37 Ag29 125.71(6)
Ag35 Ag37 Ag29 126.75(6)
Ag27 Ag37 Ag29 65.17(4)
Ag36 Ag37 Ag29 65.25(4)
N5 Ag38 C111 114.1(9)
N5 Ag38 C101 108.7(10)
C111 Ag38 C101 136.1(8)
N5 Ag38 Ag37 161.7(7)
C111 Ag38 Ag37 47.8(5)
C101 Ag38 Ag37 89.6(6)
N5 Ag38 Ag39 97.6(8)
C111 Ag38 Ag39 133.5(5)
C101 Ag38 Ag39 44.9(5)
Ag37 Ag38 Ag39 95.83(7)
N5 Ag38 Ag27 103.7(7)
C111 Ag38 Ag27 46.8(5)
C101 Ag38 Ag27 130.1(5)
Ag37 Ag38 Ag27 62.70(5)
Ag39 Ag38 Ag27 94.60(6)
C241 Ag39 C101 168.6(7)
C241 Ag39 Ag38 122.3(5)
C101 Ag39 Ag38 51.5(6)
C241 Ag39 Ag26 48.1(5)
C101 Ag39 Ag26 126.4(6)
Ag38 Ag39 Ag26 74.92(6)
C241 Ag39 Ag25 46.9(4)
C101 Ag39 Ag25 144.3(5)
Ag38 Ag39 Ag25 142.21(8)
Ag26 Ag39 Ag25 80.31(5)
C241 Ag39 Ag35 141.8(5)
C101 Ag39 Ag35 49.1(6)
Ag38 Ag39 Ag35 75.42(6)
Ag26 Ag39 Ag35 125.58(8)
Ag25 Ag39 Ag35 97.30(6)
C21 Ag40 C11 149.2(8)
C21 Ag40 Ag3 50.4(6)
C11 Ag40 Ag3 136.3(5)
C21 Ag40 Ag5 137.9(5)
C11 Ag40 Ag5 48.1(5)
Ag3 Ag40 Ag5 91.84(6)
C21 Ag40 Ag6 44.7(6)
C11 Ag40 Ag6 159.2(5)
Ag3 Ag40 Ag6 62.66(6)
Ag5 Ag40 Ag6 140.29(7)
C21 Ag40 Ag7 165.4(5)
C11 Ag40 Ag7 38.9(5)
Ag3 Ag40 Ag7 137.67(7)
Ag5 Ag40 Ag7 56.06(5)
Ag6 Ag40 Ag7 123.49(7)
C41 Ag41 C31 173.0(7)
C41 Ag41 C42 29.1(6)
C31 Ag41 C42 144.4(7)
C41 Ag41 C32 145.7(6)
C31 Ag41 C32 28.7(6)
C42 Ag41 C32 125.3(7)
O4 Si1 O1 110.4(6)
O4 Si1 O2 110.4(7)
O1 Si1 O2 109.0(6)
O4 Si1 O3 108.5(6)
O1 Si1 O3 109.6(7)
O2 Si1 O3 108.9(6)
O9 W1 O5 101.9(7)
O9 W1 O8 101.8(6)
O5 W1 O8 92.3(6)
O9 W1 O7 99.2(7)
O5 W1 O7 158.8(6)
O8 W1 O7 85.1(6)
O9 W1 O6 102.4(6)
O5 W1 O6 89.0(6)
O8 W1 O6 155.0(7)
O7 W1 O6 84.8(6)
O9 W1 O1 172.5(5)
O5 W1 O1 84.1(6)
O8 W1 O1 73.4(5)
O7 W1 O1 75.0(5)
O6 W1 O1 81.9(5)
O13 W2 O10 103.1(6)
O13 W2 O7 101.3(7)
O10 W2 O7 85.2(6)
O13 W2 O12 100.4(6)
O10 W2 O12 155.7(5)
O7 W2 O12 84.6(6)
O13 W2 O11 99.1(7)
O10 W2 O11 91.2(5)
O7 W2 O11 159.5(5)
O12 W2 O11 90.8(5)
O13 W2 O1 175.5(7)
O10 W2 O1 73.4(5)
O7 W2 O1 75.7(5)
O12 W2 O1 82.7(4)
O11 W2 O1 83.9(5)
O16 W3 O15 100.8(6)
O16 W3 O14 101.1(6)
O15 W3 O14 87.9(6)
O16 W3 O8 101.1(6)
O15 W3 O8 158.1(5)
O14 W3 O8 88.8(6)
O16 W3 O10 101.1(6)
O15 W3 O10 86.7(6)
O14 W3 O10 157.8(5)
O8 W3 O10 88.2(6)
O16 W3 O1 171.3(5)
O15 W3 O1 84.9(5)
O14 W3 O1 85.6(5)
O8 W3 O1 73.2(5)
O10 W3 O1 72.5(5)
O20 W4 O11 101.9(6)
O20 W4 O19 102.7(6)
O11 W4 O19 91.4(5)
O20 W4 O17 99.0(6)
O11 W4 O17 91.4(5)
O19 W4 O17 157.1(6)
O20 W4 O18 98.6(6)
O11 W4 O18 159.3(6)
O19 W4 O18 86.5(4)
O17 W4 O18 82.9(5)
O20 W4 O4 172.4(5)
O11 W4 O4 84.9(5)
O19 W4 O4 73.4(4)
O17 W4 O4 84.1(5)
O18 W4 O4 74.8(5)
O23 W5 O6 100.3(8)
O23 W5 O12 102.0(7)
O6 W5 O12 87.2(6)
O23 W5 O22 100.8(8)
O6 W5 O22 158.9(5)
O12 W5 O22 88.0(6)
O23 W5 O21 98.5(7)
O6 W5 O21 89.6(6)
O12 W5 O21 159.6(5)
O22 W5 O21 87.8(7)
O23 W5 O2 170.3(6)
O6 W5 O2 85.8(5)
O12 W5 O2 85.8(5)
O22 W5 O2 73.4(5)
O21 W5 O2 73.9(4)
O26 W6 O25 102.8(7)
O26 W6 O21 99.1(6)
O25 W6 O21 88.7(6)
O26 W6 O24 102.8(5)
O25 W6 O24 89.1(5)
O21 W6 O24 157.9(5)
O26 W6 O27 101.7(6)
O25 W6 O27 155.5(5)
O21 W6 O27 86.4(6)
O24 W6 O27 86.5(5)
O26 W6 O2 171.5(5)
O25 W6 O2 72.7(5)
O21 W6 O2 73.9(5)
O24 W6 O2 84.5(4)
O27 W6 O2 82.9(5)
O28 W7 O25 101.3(7)
O28 W7 O22 100.5(6)
O25 W7 O22 88.0(6)
O28 W7 O17 99.7(7)
O25 W7 O17 158.9(6)
O22 W7 O17 89.7(6)
O28 W7 O29 101.4(6)
O25 W7 O29 86.7(5)
O22 W7 O29 158.1(6)
O17 W7 O29 87.7(5)
O28 W7 O2 171.1(6)
O25 W7 O2 72.5(5)
O22 W7 O2 73.2(5)
O17 W7 O2 86.7(5)
O29 W7 O2 85.0(5)
O30 W8 O27 102.3(6)
O30 W8 O5 102.7(7)
O27 W8 O5 90.4(6)
O30 W8 O31 98.4(7)
O27 W8 O31 85.6(5)
O5 W8 O31 158.9(7)
O30 W8 O32 101.4(7)
O27 W8 O32 155.9(7)
O5 W8 O32 89.1(5)
O31 W8 O32 86.2(5)
O30 W8 O3 171.2(6)
O27 W8 O3 82.9(5)
O5 W8 O3 84.2(5)
O31 W8 O3 74.7(5)
O32 W8 O3 73.1(6)
O33 W9 O24 101.6(5)
O33 W9 O34 101.6(6)
O24 W9 O34 156.0(5)
O33 W9 O35 100.2(6)
O24 W9 O35 88.5(5)
O34 W9 O35 93.2(5)
O33 W9 O31 101.4(7)
O24 W9 O31 83.8(5)
O34 W9 O31 85.8(6)
O35 W9 O31 158.1(4)
O33 W9 O3 173.4(7)
O24 W9 O3 83.0(4)
O34 W9 O3 73.3(5)
O35 W9 O3 84.4(4)
O31 W9 O3 74.3(5)
O36 W10 O14 103.3(6)
O36 W10 O37 100.7(6)
O14 W10 O37 84.2(6)
O36 W10 O34 98.0(6)
O14 W10 O34 158.4(6)
O37 W10 O34 88.3(6)
O36 W10 O32 100.6(7)
O14 W10 O32 88.6(6)
O37 W10 O32 158.6(6)
O34 W10 O32 91.1(6)
O36 W10 O3 169.2(6)
O14 W10 O3 86.0(4)
O37 W10 O3 85.5(5)
O34 W10 O3 73.2(5)
O32 W10 O3 73.9(6)
O39 W11 O37 102.3(6)
O39 W11 O38 99.6(5)
O37 W11 O38 91.0(5)
O39 W11 O19 98.6(6)
O37 W11 O19 158.7(5)
O38 W11 O19 89.4(5)
O39 W11 O15 101.5(5)
O37 W11 O15 87.1(6)
O38 W11 O15 158.7(4)
O19 W11 O15 85.0(6)
O39 W11 O4 169.8(6)
O37 W11 O4 85.9(5)
O38 W11 O4 73.9(4)
O19 W11 O4 73.8(5)
O15 W11 O4 84.9(4)
O40 W12 O35 101.4(6)
O40 W12 O18 100.3(6)
O35 W12 O18 158.4(5)
O40 W12 O29 101.5(5)
O35 W12 O29 89.2(5)
O18 W12 O29 85.8(5)
O40 W12 O38 101.0(5)
O35 W12 O38 90.7(5)
O18 W12 O38 85.9(5)
O29 W12 O38 157.0(5)
O40 W12 O4 173.3(5)
O35 W12 O4 82.5(4)
O18 W12 O4 76.1(5)
O29 W12 O4 83.9(4)
O38 W12 O4 73.3(4)
Si1 O1 W2 125.5(8)
Si1 O1 W1 125.4(7)
W2 O1 W1 90.1(4)
Si1 O1 W3 123.2(6)
W2 O1 W3 91.4(4)
W1 O1 W3 90.8(5)
Si1 O2 W5 124.1(5)
Si1 O2 W7 124.4(7)
W5 O2 W7 91.3(4)
Si1 O2 W6 125.3(7)
W5 O2 W6 91.0(4)
W7 O2 W6 90.5(3)
Si1 O3 W10 124.4(5)
Si1 O3 W9 124.3(7)
W10 O3 W9 91.6(4)
Si1 O3 W8 124.0(6)
W10 O3 W8 92.1(5)
W9 O3 W8 90.8(4)
Si1 O4 W11 125.3(7)
Si1 O4 W12 125.7(6)
W11 O4 W12 91.6(4)
Si1 O4 W4 123.6(5)
W11 O4 W4 91.0(4)
W12 O4 W4 89.0(5)
W8 O5 W1 157.8(10)
W5 O6 W1 145.7(10)
W2 O7 W1 118.9(6)
W3 O8 W1 122.6(7)
W3 O10 W2 122.6(6)
W4 O11 W2 157.3(6)
W5 O12 W2 144.6(8)
W3 O14 W10 151.6(8)
W3 O15 W11 147.2(7)
W7 O17 W4 144.3(7)
W12 O18 W4 119.9(7)
W4 O19 W11 121.5(6)
W6 O21 W5 121.2(6)
W5 O22 W7 122.2(7)
W9 O24 W6 146.3(7)
W6 O25 W7 124.2(7)
W8 O27 W6 146.0(7)
W12 O29 W7 143.7(6)
W8 O31 W9 119.9(7)
W10 O32 W8 120.7(9)
W9 O34 W10 121.8(7)
W12 O35 W9 159.3(6)
W11 O37 W10 151.7(6)
W12 O38 W11 121.1(5)
O44 Si2 O43 110.1(5)
O44 Si2 O42 112.3(5)
O43 Si2 O42 111.5(5)
O44 Si2 O41 107.8(5)
O43 Si2 O41 107.7(5)
O42 Si2 O41 107.2(5)
O56 W13 O55 102.3(5)
O56 W13 O73 102.3(5)
O55 W13 O73 95.7(4)
O56 W13 O45 96.7(4)
O55 W13 O45 159.3(4)
O73 W13 O45 88.1(4)
O56 W13 O75 95.8(5)
O55 W13 O75 88.6(4)
O73 W13 O75 160.0(5)
O45 W13 O75 81.4(4)
O56 W13 O41 166.7(4)
O55 W13 O41 86.2(4)
O73 W13 O41 86.7(4)
O45 W13 O41 73.6(3)
O75 W13 O41 74.1(4)
O47 W14 O48 103.5(4)
O47 W14 O54 99.2(5)
O48 W14 O54 89.3(5)
O47 W14 O75 99.5(4)
O48 W14 O75 93.6(5)
O54 W14 O75 159.9(4)
O47 W14 O52 98.3(4)
O48 W14 O52 158.0(4)
O54 W14 O52 85.3(5)
O75 W14 O52 84.6(5)
O47 W14 O41 170.5(3)
O48 W14 O41 85.6(4)
O54 W14 O41 83.4(4)
O75 W14 O41 77.0(4)
O52 W14 O41 72.7(4)
O67 W15 O66 102.4(4)
O67 W15 O49 97.8(5)
O66 W15 O49 96.3(5)
O67 W15 O76 97.5(5)
O66 W15 O76 97.9(5)
O49 W15 O76 156.4(4)
O67 W15 O48 90.0(4)
O66 W15 O48 167.2(4)
O49 W15 O48 78.8(4)
O76 W15 O48 83.3(4)
O67 W15 O42 167.2(4)
O66 W15 O42 88.3(4)
O49 W15 O42 87.9(4)
O76 W15 O42 73.9(4)
O48 W15 O42 79.8(3)
O71 W16 O70 100.9(5)
O71 W16 O68 99.5(5)
O70 W16 O68 95.8(4)
O71 W16 O76 98.0(5)
O70 W16 O76 96.8(4)
O68 W16 O76 156.0(5)
O71 W16 O55 89.9(4)
O70 W16 O55 169.1(5)
O68 W16 O55 81.3(4)
O76 W16 O55 82.5(4)
O71 W16 O42 168.9(4)
O70 W16 O42 88.6(4)
O68 W16 O42 85.1(4)
O76 W16 O42 74.9(4)
O55 W16 O42 80.8(4)
O72 W17 O77 101.0(6)
O72 W17 O68 103.2(5)
O77 W17 O68 95.6(4)
O72 W17 O58 98.7(5)
O77 W17 O58 95.7(5)
O68 W17 O58 152.9(5)
O72 W17 O73 89.8(5)
O77 W17 O73 169.2(5)
O68 W17 O73 81.1(4)
O58 W17 O73 83.2(4)
O72 W17 O43 168.0(4)
O77 W17 O43 88.7(5)
O68 W17 O43 82.7(4)
O58 W17 O43 73.0(4)
O73 W17 O43 80.7(4)
O64 W18 O65 101.5(5)
O64 W18 O46 99.5(5)
O65 W18 O46 98.8(5)
O64 W18 O58 96.9(5)
O65 W18 O58 96.3(5)
O46 W18 O58 154.9(4)
O64 W18 O59 91.7(4)
O65 W18 O59 166.8(4)
O46 W18 O59 79.8(4)
O58 W18 O59 80.8(4)
O64 W18 O43 169.1(4)
O65 W18 O43 87.1(4)
O46 W18 O43 85.7(4)
O58 W18 O43 75.2(4)
O59 W18 O43 79.6(3)
O61 W19 O50 99.0(5)
O61 W19 O46 100.8(5)
O50 W19 O46 93.3(4)
O61 W19 O69 102.0(5)
O50 W19 O69 90.6(4)
O46 W19 O69 156.0(4)
O61 W19 O62 99.3(4)
O50 W19 O62 161.6(5)
O46 W19 O62 85.2(4)
O69 W19 O62 83.7(4)
O61 W19 O44 176.1(4)
O50 W19 O44 77.4(4)
O46 W19 O44 81.0(4)
O69 W19 O44 76.7(4)
O62 W19 O44 84.3(4)
O60 W20 O51 100.4(5)
O60 W20 O49 101.6(5)
O51 W20 O49 92.9(4)
O60 W20 O69 100.5(5)
O51 W20 O69 89.8(4)
O49 W20 O69 156.9(5)
O60 W20 O54 99.2(4)
O51 W20 O54 160.3(4)
O49 W20 O54 85.6(4)
O69 W20 O54 84.2(4)
O60 W20 O44 175.0(5)
O51 W20 O44 76.4(4)
O49 W20 O44 82.5(4)
O69 W20 O44 75.8(4)
O54 W20 O44 83.9(4)
O74 W21 O57 104.1(5)
O74 W21 O53 103.5(5)
O57 W21 O53 101.5(5)
O74 W21 O51 98.7(5)
O57 W21 O51 153.1(4)
O53 W21 O51 86.7(4)
O74 W21 O50 94.2(5)
O57 W21 O50 86.3(5)
O53 W21 O50 158.1(4)
O51 W21 O50 77.8(4)
O63 W22 O59 102.1(4)
O63 W22 O62 103.0(5)
O59 W22 O62 90.6(4)
O63 W22 O45 95.8(4)
O59 W22 O45 92.2(4)
O62 W22 O45 160.0(4)
O63 W22 O52 98.8(4)
O59 W22 O52 159.1(4)
O62 W22 O52 86.5(5)
O45 W22 O52 83.9(5)
O63 W22 O41 168.9(4)
O59 W22 O41 86.0(4)
O62 W22 O41 84.3(4)
O45 W22 O41 76.1(3)
O52 W22 O41 73.1(4)
O63 W22 Ag9 77.9(3)
O59 W22 Ag9 134.5(3)
O62 W22 Ag9 134.4(3)
O45 W22 Ag9 43.5(3)
O52 W22 Ag9 49.1(3)
O41 W22 Ag9 91.0(2)
Si2 O41 W22 123.7(5)
Si2 O41 W14 124.6(4)
W22 O41 W14 95.4(3)
Si2 O41 W13 120.1(5)
W22 O41 W13 92.8(3)
W14 O41 W13 91.7(3)
Si2 O42 W16 130.0(5)
Si2 O42 W15 127.5(6)
W16 O42 W15 94.2(3)
Si2 O43 W18 129.6(6)
Si2 O43 W17 128.4(5)
W18 O43 W17 92.4(3)
Si2 O44 W19 126.6(5)
Si2 O44 W20 124.6(5)
W19 O44 W20 88.5(4)
W22 O45 W13 116.9(4)
W22 O45 Ag9 100.4(4)
W13 O45 Ag9 105.4(4)
W18 O46 W19 158.9(6)
W14 O48 W15 150.3(6)
W20 O49 W15 157.7(5)
W19 O50 W21 123.9(6)
W20 O51 W21 125.8(6)
W22 O52 W14 118.8(5)
W22 O52 Ag9 93.6(4)
W14 O52 Ag9 102.0(5)
W21 O53 Ag29 130.5(5)
W21 O53 Ag27 133.6(6)
Ag29 O53 Ag27 95.5(4)
W14 O54 W20 148.1(6)
W13 O55 W16 143.6(5)
W21 O57 Ag31 132.6(5)
W21 O57 Ag32 130.1(6)
Ag31 O57 Ag32 97.3(4)
W17 O58 W18 116.2(5)
W17 O58 Ag20 108.7(5)
W18 O58 Ag20 112.2(5)
W22 O59 W18 148.3(5)
W22 O62 W19 147.8(6)
W18 O64 Ag21 116.7(5)
W18 O65 Ag31 114.7(5)
W18 O65 Ag32 116.8(6)
Ag31 O65 Ag32 91.0(3)
W15 O66 Ag29 119.5(4)
W15 O66 Ag27 120.4(6)
Ag29 O66 Ag27 89.2(3)
W15 O67 Ag16 118.0(5)
W16 O68 W17 162.5(7)
W20 O69 W19 118.0(6)
W16 O70 Ag29 119.8(6)
W16 O71 Ag15 115.5(5)
W17 O72 Ag18 118.4(5)
W13 O73 W17 145.2(5)
W21 O74 Ag35 138.9(7)
W14 O75 W13 116.6(4)
W14 O75 Ag9 101.5(4)
W13 O75 Ag9 96.6(4)
W16 O76 W15 114.3(4)
W16 O76 Ag14 108.6(4)
W15 O76 Ag14 109.9(5)
W17 O77 Ag31 114.5(6)
C12 C11 Ag7 126.2(14)
C12 C11 Ag40 112.7(18)
Ag7 C11 Ag40 100.8(8)
C12 C11 Ag5 136.1(17)
Ag7 C11 Ag5 86.5(8)
Ag40 C11 Ag5 84.0(6)
C11 C12 C13 177.3(19)
C14 C13 C12 112(2)
C14 C13 C15 109(2)
C12 C13 C15 107(2)
C14 C13 C16 106(3)
C12 C13 C16 109.4(15)
C15 C13 C16 114(2)
C22 C21 Ag6 129(2)
C22 C21 Ag40 134.2(18)
Ag6 C21 Ag40 88.8(8)
C22 C21 Ag3 117.4(15)
Ag6 C21 Ag3 89.2(8)
Ag40 C21 Ag3 82.5(8)
C21 C22 C23 174(3)
C26 C23 C24 106(3)
C26 C23 C22 112(3)
C24 C23 C22 112(2)
C26 C23 C25 120(3)
C24 C23 C25 97(3)
C22 C23 C25 108(2)
C32 C31 Ag17 166.7(15)
C32 C31 Ag16 85.9(16)
Ag17 C31 Ag16 102.1(9)
C32 C31 Ag41 86.8(14)
Ag17 C31 Ag41 101.0(7)
Ag16 C31 Ag41 105.6(7)
C31 C32 C33 175.4(18)
C31 C32 Ag16 64.5(15)
C33 C32 Ag16 117.2(15)
C31 C32 Ag41 64.6(12)
C33 C32 Ag41 119.0(13)
Ag16 C32 Ag41 92.2(6)
C35 C33 C32 108.3(18)
C35 C33 C34 114(2)
C32 C33 C34 112.9(15)
C35 C33 C36 109.0(17)
C32 C33 C36 105.1(17)
C34 C33 C36 108(2)
C42 C41 Ag13 152.8(17)
C42 C41 Ag6 108.7(13)
Ag13 C41 Ag6 83.4(6)
C42 C41 Ag41 90.1(12)
Ag13 C41 Ag41 110.3(8)
Ag6 C41 Ag41 105.9(8)
C41 C42 C43 171(2)
C41 C42 Ag41 60.8(12)
C43 C42 Ag41 126.8(13)
C42 C43 C44 109.0(17)
C42 C43 C45 107(2)
C44 C43 C45 109(2)
C42 C43 C46 107(2)
C44 C43 C46 116(2)
C45 C43 C46 107.8(18)
C52 C51 Ag10 146(2)
C52 C51 Ag3 125.7(18)
Ag10 C51 Ag3 88.2(7)
C52 C51 Ag2 92.8(19)
Ag10 C51 Ag2 93.0(9)
Ag3 C51 Ag2 87.9(10)
C51 C52 C53 179(2)
C51 C52 Ag2 59.8(18)
C53 C52 Ag2 120.4(16)
C52 C53 C54 109.1(17)
C52 C53 C55 107.0(19)
C54 C53 C55 111.7(12)
C52 C53 C56 105.0(18)
C54 C53 C56 111.6(13)
C55 C53 C56 112.0(13)
C62 C61 Ag10 154.9(19)
C62 C61 Ag19 87.5(15)
Ag10 C61 Ag19 101.1(9)
C62 C61 Ag13 111.9(16)
Ag10 C61 Ag13 86.4(8)
Ag19 C61 Ag13 113.9(9)
C61 C62 C63 174(2)
C61 C62 Ag19 64.4(15)
C63 C62 Ag19 121.6(13)
C62 C63 C66 111(2)
C62 C63 C65 112(2)
C66 C63 C65 107.5(17)
C62 C63 C64 112(2)
C66 C63 C64 107.1(16)
C65 C63 C64 107.1(15)
C72 C71 Ag23 159.9(19)
C72 C71 Ag33 110.7(16)
Ag23 C71 Ag33 82.5(8)
C72 C71 Ag25 84.6(15)
Ag23 C71 Ag25 112.3(10)
Ag33 C71 Ag25 85.5(7)
C71 C72 C73 168(2)
C71 C72 Ag25 66.9(15)
C73 C72 Ag25 123.7(16)
C72 C73 C76 107(3)
C72 C73 C75 114(3)
C76 C73 C75 122(4)
C72 C73 C74 113(3)
C76 C73 C74 99(3)
C75 C73 C74 99(3)
C82 C81 Ag34 163.5(16)
C82 C81 Ag33 89.0(15)
Ag34 C81 Ag33 90.7(7)
C82 C81 Ag35 109.2(14)
Ag34 C81 Ag35 86.7(8)
Ag33 C81 Ag35 107.2(8)
C81 C82 C83 172(2)
C81 C82 Ag33 60.5(11)
C83 C82 Ag33 127.5(17)
C82 C83 C86 114(2)
C82 C83 C84 109(2)
C86 C83 C84 107.7(17)
C82 C83 C85 112(2)
C86 C83 C85 106.8(16)
C84 C83 C85 106.4(17)
C92 C91 Ag37 152.8(17)
C92 C91 Ag36 97.0(15)
Ag37 C91 Ag36 97.8(8)
C92 C91 Ag35 109.0(18)
Ag37 C91 Ag35 86.3(8)
Ag36 C91 Ag35 112.0(8)
C91 C92 C93 175(3)
C92 C93 C94 109.0(17)
C92 C93 C96 112(2)
C94 C93 C96 117(2)
C92 C93 C95 104.4(18)
C94 C93 C95 100(2)
C96 C93 C95 113(2)
C102 C101 Ag39 169(2)
C102 C101 Ag38 98.0(16)
Ag39 C101 Ag38 83.6(7)
C102 C101 Ag35 101.7(16)
Ag39 C101 Ag35 88.6(7)
Ag38 C101 Ag35 105.0(11)
C101 C102 C103 176(2)
C104 C103 C105 108.3(16)
C104 C103 C106 108.1(16)
C105 C103 C106 107.4(16)
C104 C103 C102 109(2)
C105 C103 C102 114(2)
C106 C103 C102 111(2)
C112 C111 Ag37 127.5(18)
C112 C111 Ag27 140.2(17)
Ag37 C111 Ag27 89.4(7)
C112 C111 Ag38 112(2)
Ag37 C111 Ag38 81.7(7)
Ag27 C111 Ag38 84.9(9)
C111 C112 C113 177(3)
C115 C113 C116 111.5(14)
C115 C113 C114 110.6(15)
C116 C113 C114 108.7(14)
C115 C113 C112 111(2)
C116 C113 C112 106(2)
C114 C113 C112 108(2)
C122 C121 Ag26 173.0(15)
C122 C121 Ag17 83.6(11)
Ag26 C121 Ag17 101.0(8)
C122 C121 Ag27 97.3(16)
Ag26 C121 Ag27 84.9(5)
Ag17 C121 Ag27 121.0(8)
C121 C122 C123 171.4(17)
C121 C122 Ag17 67.4(10)
C123 C122 Ag17 121.2(12)
C126 C123 C122 109.9(17)
C126 C123 C125 109(2)
C122 C123 C125 108.4(16)
C126 C123 C124 113.0(19)
C122 C123 C124 107.2(19)
C125 C123 C124 109.3(19)
C132 C131 Ag4 132(2)
C132 C131 Ag11 103.1(15)
Ag4 C131 Ag11 95.3(7)
C132 C131 Ag1 132.3(18)
Ag4 C131 Ag1 85.8(7)
Ag11 C131 Ag1 99.8(9)
C131 C132 C133 176(2)
C134 C133 C135 108.0(13)
C134 C133 C132 109.3(18)
C135 C133 C132 109.4(19)
C134 C133 C136 107.6(14)
C135 C133 C136 107.2(13)
C132 C133 C136 115(2)
C142 C141 Ag7 150.9(14)
C142 C141 Ag16 93.7(16)
Ag7 C141 Ag16 92.2(8)
C142 C141 Ag14 119.0(16)
Ag7 C141 Ag14 86.1(6)
Ag16 C141 Ag14 106.9(7)
C141 C142 C143 178(3)
C141 C142 Ag16 59.1(14)
C143 C142 Ag16 122.9(15)
C144 C143 C142 113(2)
C144 C143 C145 111(2)
C142 C143 C145 108.6(15)
C144 C143 C146 108.9(18)
C142 C143 C146 106.4(18)
C145 C143 C146 109(2)
C152 C151 Ag8 156.0(18)
C152 C151 Ag15 87.4(13)
Ag8 C151 Ag15 96.4(7)
C152 C151 Ag14 116.7(16)
Ag8 C151 Ag14 84.6(8)
Ag15 C151 Ag14 108.8(7)
C151 C152 C153 174.1(18)
C151 C152 Ag15 63.5(10)
C153 C152 Ag15 122.4(13)
C155 C153 C152 113(2)
C155 C153 C154 118(3)
C152 C153 C154 110.4(16)
C155 C153 C156 111(2)
C152 C153 C156 98(2)
C154 C153 C156 104(2)
C162 C161 Ag8 117.5(17)
C162 C161 Ag4 116.4(14)
Ag8 C161 Ag4 96.5(7)
C162 C161 Ag5 141.0(16)
Ag8 C161 Ag5 89.7(8)
Ag4 C161 Ag5 84.9(8)
C161 C162 C163 175(2)
C162 C163 C164 114.8(19)
C162 C163 C166 106.2(19)
C164 C163 C166 108.9(13)
C162 C163 C165 107.4(16)
C164 C163 C165 109.8(15)
C166 C163 C165 109.7(13)
C172 C171 Ag9 167(2)
C172 C171 Ag3 110.6(18)
Ag9 C171 Ag3 82.2(7)
C172 C171 Ag5 90.9(13)
Ag9 C171 Ag5 80.7(5)
Ag3 C171 Ag5 115.8(7)
C171 C172 C173 175(3)
C176 C173 C175 113(2)
C176 C173 C172 111.4(15)
C175 C173 C172 113.8(17)
C176 C173 C174 106(2)
C175 C173 C174 109.4(17)
C172 C173 C174 102.7(18)
C182 C181 Ag2 150(2)
C182 C181 Ag12 86.9(12)
Ag2 C181 Ag12 97.1(8)
C182 C181 Ag1 123.2(18)
Ag2 C181 Ag1 82.5(6)
Ag12 C181 Ag1 112.2(9)
C181 C182 C183 173(2)
C181 C182 Ag12 63.6(11)
C183 C182 Ag12 122.8(14)
C186 C183 C185 113(3)
C186 C183 C182 105(3)
C185 C183 C182 110(2)
C186 C183 C184 110(2)
C185 C183 C184 111(3)
C182 C183 C184 108(2)
C192 C191 Ag23 154.4(19)
C192 C191 Ag32 116.2(18)
Ag23 C191 Ag32 84.8(6)
C192 C191 Ag22 84.5(12)
Ag23 C191 Ag22 95.1(7)
Ag32 C191 Ag22 125.2(8)
C191 C192 C193 171(2)
C191 C192 Ag22 67.7(11)
C193 C192 Ag22 120.4(12)
C195 C193 C194 117(3)
C195 C193 C196 104(3)
C194 C193 C196 107(2)
C195 C193 C192 111(2)
C194 C193 C192 110(2)
C196 C193 C192 107(2)
C202 C201 Ag12 142.5(15)
C202 C201 Ag20 133.5(17)
Ag12 C201 Ag20 80.5(6)
C202 C201 Ag21 89.9(16)
Ag12 C201 Ag21 91.4(8)
Ag20 C201 Ag21 110.1(6)
C201 C202 C203 171(2)
C201 C202 Ag21 62.0(13)
C203 C202 Ag21 125.9(16)
C205 C203 C202 110.9(18)
C205 C203 C204 107(2)
C202 C203 C204 108(2)
C205 C203 C206 111(3)
C202 C203 C206 108.3(19)
C204 C203 C206 112(2)
C212 C211 Ag11 143.0(17)
C212 C211 Ag18 94.0(17)
Ag11 C211 Ag18 93.8(6)
C212 C211 Ag20 122.9(16)
Ag11 C211 Ag20 87.3(8)
Ag18 C211 Ag20 111.0(8)
C211 C212 C213 175(2)
C211 C212 Ag18 59.1(12)
C213 C212 Ag18 123.0(16)
C216 C213 C212 113(2)
C216 C213 C215 114(3)
C212 C213 C215 108(2)
C216 C213 C214 111(2)
C212 C213 C214 105(2)
C215 C213 C214 106(2)
C222 C221 Ag22 171.4(16)
C222 C221 Ag21 87.7(14)
Ag22 C221 Ag21 98.7(8)
C222 C221 Ag19 78.1(11)
Ag22 C221 Ag19 105.7(6)
Ag21 C221 Ag19 104.5(7)
C221 C222 C223 169.1(18)
C221 C222 Ag19 71.3(10)
C223 C222 Ag19 116.5(11)
C221 C222 Ag21 62.9(13)
C223 C222 Ag21 121.6(13)
Ag19 C222 Ag21 94.4(6)
C226 C223 C222 110.0(16)
C226 C223 C225 109.0(16)
C222 C223 C225 108.4(15)
C226 C223 C224 109.1(19)
C222 C223 C224 110.5(16)
C225 C223 C224 109.7(18)
C232 C231 Ag34 157.9(16)
C232 C231 Ag32 117.9(14)
Ag34 C231 Ag32 83.3(8)
C232 C231 Ag36 97.4(16)
Ag34 C231 Ag36 79.9(6)
Ag32 C231 Ag36 108.4(7)
C231 C232 C233 169(3)
C232 C233 C236 115(2)
C232 C233 C234 108(3)
C236 C233 C234 105.5(19)
C232 C233 C235 118(3)
C236 C233 C235 105.0(19)
C234 C233 C235 103.0(17)
C242 C241 Ag39 154.6(14)
C242 C241 Ag25 111.3(13)
Ag39 C241 Ag25 90.3(7)
C242 C241 Ag26 90.9(12)
Ag39 C241 Ag26 88.7(8)
Ag25 C241 Ag26 121.9(9)
C241 C242 C243 175.8(17)
C241 C242 Ag26 59.4(11)
C243 C242 Ag26 124.2(13)
C246 C243 C245 114(2)
C246 C243 C242 107.3(18)
C245 C243 C242 110.1(18)
C246 C243 C244 109.7(19)
C245 C243 C244 109.1(19)
C242 C243 C244 106.2(18)
C252 C251 Ag31 169.6(16)
C252 C251 Ag30 84.1(14)
Ag31 C251 Ag30 85.6(5)
C252 C251 Ag29 94.1(13)
Ag31 C251 Ag29 85.8(6)
Ag30 C251 Ag29 96.8(6)
C252 C251 Ag36 115.8(13)
Ag31 C251 Ag36 74.4(6)
Ag30 C251 Ag36 153.4(8)
Ag29 C251 Ag36 99.0(7)
C251 C252 C253 172.1(19)
C251 C252 Ag30 67.2(12)
C253 C252 Ag30 118.7(14)
C252 C253 C255 108.1(17)
C252 C253 C256 112(2)
C255 C253 C256 109.4(15)
C252 C253 C254 108.5(18)
C255 C253 C254 109.7(14)
C256 C253 C254 108.9(14)
C262 C261 Ag28 165.9(19)
C262 C261 Ag24 91.5(14)
Ag28 C261 Ag24 93.4(7)
C262 C261 Ag30 101.2(16)
Ag28 C261 Ag30 88.6(8)
Ag24 C261 Ag30 115.9(9)
C261 C262 C263 161(2)
C261 C262 Ag24 59.3(11)
C263 C262 Ag24 139.9(18)
C262 C263 C265 112(2)
C262 C263 C264 113(2)
C265 C263 C264 107.9(18)
C262 C263 C266 115(2)
C265 C263 C266 104.5(17)
C264 C263 C266 103.4(16)
C272 C271 Ag24 171.4(18)
C272 C271 Ag15 86.9(12)
Ag24 C271 Ag15 98.1(7)
C272 C271 Ag18 85.3(12)
Ag24 C271 Ag18 100.1(7)
Ag15 C271 Ag18 105.1(8)
C271 C272 C273 170(2)
C271 C272 Ag18 66.1(12)
C273 C272 Ag18 121.7(12)
C271 C272 Ag15 64.5(11)
C273 C272 Ag15 118.3(11)
Ag18 C272 Ag15 92.6(7)
C275 C273 C276 111(2)
C275 C273 C272 111(2)
C276 C273 C272 108.1(17)
C275 C273 C274 110.1(19)
C276 C273 C274 110(2)
C272 C273 C274 106.7(16)
N1 C11N C12N 175(4)
N2 C21N C22N 179(3)
C31N N3 Ag28 139.8(18)
N3 C31N C32N 178(2)
C41N N4 Ag1 164(2)
N4 C41N C42N 174(3)
C51N N5 Ag38 154(2)
N5 C51N C52N 176(3)
N6 C61N C62N 169(4)
N7 C71N C72N 172(4)

loop_
_geom_bond_atom_site_label_1
_geom_bond_atom_site_label_2
_geom_bond_distance
Ag1 C131 2.19(3)
Ag1 C181 2.28(2)
Ag1 N4 2.433(19)
Ag1 Ag2 2.880(3)
Ag1 Ag4 2.957(2)
Ag1 Ag9 3.052(2)
Ag1 Ag11 3.329(3)
Ag2 C181 2.09(2)
Ag2 C51 2.21(3)
Ag2 C52 2.56(3)
Ag2 Ag3 3.073(2)
Ag2 Ag9 3.137(2)
Ag2 Ag10 3.160(2)
Ag2 Ag12 3.228(2)
Ag3 C51 2.21(2)
Ag3 C21 2.28(2)
Ag3 C171 2.42(2)
Ag3 Ag40 2.932(2)
Ag3 Ag9 2.950(3)
Ag3 Ag10 3.028(2)
Ag3 Ag6 3.075(2)
Ag4 C131 2.148(15)
Ag4 C161 2.168(18)
Ag4 Ag5 2.952(2)
Ag4 Ag11 3.1843(19)
Ag4 Ag9 3.195(3)
Ag4 Ag8 3.2006(19)
Ag5 C161 2.20(2)
Ag5 C11 2.22(2)
Ag5 C171 2.587(17)
Ag5 Ag40 2.971(3)
Ag5 Ag7 2.9980(18)
Ag5 Ag9 3.030(2)
Ag5 Ag8 3.050(2)
Ag6 C21 2.10(2)
Ag6 C41 2.198(18)
Ag6 Ag13 2.910(2)
Ag6 Ag40 2.981(3)
Ag7 C141 2.115(17)
Ag7 C11 2.152(19)
Ag7 Ag14 3.010(2)
Ag7 Ag16 3.144(2)
Ag7 Ag40 3.365(2)
Ag8 C151 2.085(19)
Ag8 C161 2.121(17)
Ag8 Ag14 2.968(2)
Ag8 Ag15 3.234(2)
Ag9 C171 2.051(16)
Ag9 O45 2.297(9)
Ag9 O52 2.486(12)
Ag9 O75 2.552(9)
Ag9 W22 3.2817(14)
Ag10 C61 2.09(2)
Ag10 C51 2.14(2)
Ag10 Ag13 3.0088(19)
Ag10 Ag19 3.3572(19)
Ag11 C211 2.156(18)
Ag11 C131 2.159(18)
Ag11 Ag20 3.051(2)
Ag11 Ag18 3.213(2)
Ag12 C201 2.140(18)
Ag12 C181 2.217(18)
Ag12 C182 2.471(18)
Ag12 Ag20 2.851(2)
Ag12 Ag21 3.159(2)
Ag13 C41 2.175(17)
Ag13 C61 2.30(2)
Ag14 C141 2.288(19)
Ag14 C151 2.32(2)
Ag14 O76 2.521(9)
Ag15 C151 2.252(17)
Ag15 C271 2.253(16)
Ag15 C272 2.492(19)
Ag15 O71 2.493(10)
Ag15 C152 2.514(16)
Ag15 Ag24 3.3284(18)
Ag16 C31 2.22(2)
Ag16 C141 2.25(2)
Ag16 O67 2.409(10)
Ag16 C32 2.46(2)
Ag16 C142 2.61(2)
Ag17 C31 2.131(19)
Ag17 C121 2.266(15)
Ag17 C122 2.440(15)
Ag18 C211 2.244(19)
Ag18 C271 2.275(17)
Ag18 C272 2.480(19)
Ag18 O72 2.528(11)
Ag18 C212 2.609(18)
Ag19 C61 2.252(19)
Ag19 C221 2.308(16)
Ag19 C222 2.383(15)
Ag19 C62 2.50(2)
Ag20 C211 2.26(2)
Ag20 C201 2.27(2)
Ag20 O58 2.508(9)
Ag21 C221 2.24(2)
Ag21 C201 2.27(2)
Ag21 O64 2.467(11)
Ag21 C222 2.52(2)
Ag21 C202 2.57(2)
Ag21 Ag22 3.302(2)
Ag22 C221 2.105(16)
Ag22 C191 2.280(16)
Ag22 C192 2.454(17)
Ag22 Ag23 3.2870(18)
Ag23 C71 2.10(2)
Ag23 C191 2.17(2)
Ag23 Ag33 2.8420(19)
Ag23 Ag32 2.983(2)
Ag24 C271 2.152(16)
Ag24 C261 2.223(17)
Ag24 C262 2.58(2)
Ag24 Ag28 3.1020(18)
Ag25 C241 2.220(16)
Ag25 C71 2.315(18)
Ag25 C72 2.51(2)
Ag25 Ag39 3.039(2)
Ag25 Ag33 3.070(2)
Ag26 C121 2.14(2)
Ag26 C241 2.248(19)
Ag26 C242 2.61(2)
Ag26 Ag39 3.0178(19)
Ag26 Ag27 3.019(2)
Ag27 C111 2.20(2)
Ag27 C121 2.326(18)
Ag27 O53 2.403(10)
Ag27 O66 2.488(13)
Ag27 Ag38 3.005(2)
Ag27 Ag37 3.0663(19)
Ag28 C261 2.037(18)
Ag28 N3 2.146(16)
Ag28 Ag30 3.022(2)
Ag29 O53 2.285(12)
Ag29 C251 2.345(17)
Ag29 O70 2.409(11)
Ag29 O66 2.459(10)
Ag29 Ag31 3.0894(19)
Ag29 Ag37 3.364(2)
Ag30 C261 2.28(2)
Ag30 C251 2.337(19)
Ag30 C252 2.522(19)
Ag30 Ag31 3.079(2)
Ag31 C251 2.191(16)
Ag31 O57 2.372(12)
Ag31 O77 2.380(13)
Ag31 O65 2.534(11)
Ag31 Ag36 2.7628(19)
Ag32 C191 2.25(2)
Ag32 C231 2.32(2)
Ag32 O57 2.459(9)
Ag32 O65 2.553(12)
Ag32 Ag34 2.9598(18)
Ag33 C81 2.197(18)
Ag33 C71 2.21(2)
Ag33 C82 2.52(2)
Ag33 Ag34 3.010(3)
Ag34 C81 2.03(2)
Ag34 C231 2.13(2)
Ag34 Ag36 2.957(2)
Ag34 Ag35 3.013(2)
Ag35 C91 2.32(3)
Ag35 C81 2.346(18)
Ag35 C101 2.35(2)
Ag35 O74 2.598(10)
Ag35 Ag37 3.016(2)
Ag35 Ag39 3.103(2)
Ag36 C91 2.29(2)
Ag36 C251 2.374(19)
Ag36 C231 2.457(17)
Ag36 Ag37 3.292(2)
Ag37 C91 2.079(18)
Ag37 C111 2.16(2)
Ag37 Ag38 2.886(3)
Ag38 N5 2.24(2)
Ag38 C111 2.25(3)
Ag38 C101 2.32(2)
Ag38 Ag39 2.940(3)
Ag39 C241 2.07(2)
Ag39 C101 2.088(19)
Ag40 C21 2.16(2)
Ag40 C11 2.22(2)
Ag41 C41 2.206(18)
Ag41 C31 2.291(19)
Ag41 C42 2.53(2)
Ag41 C32 2.533(18)
Si1 O4 1.598(13)
Si1 O1 1.621(11)
Si1 O2 1.640(10)
Si1 O3 1.645(13)
W1 O9 1.677(15)
W1 O5 1.910(13)
W1 O8 1.926(12)
W1 O7 1.929(16)
W1 O6 1.929(12)
W1 O1 2.354(13)
W2 O13 1.706(14)
W2 O10 1.920(14)
W2 O7 1.921(15)
W2 O12 1.934(11)
W2 O11 1.973(14)
W2 O1 2.329(13)
W3 O16 1.717(12)
W3 O15 1.894(13)
W3 O14 1.898(13)
W3 O8 1.909(13)
W3 O10 1.918(15)
W3 O1 2.371(11)
W4 O20 1.702(15)
W4 O11 1.843(13)
W4 O19 1.903(11)
W4 O17 1.933(11)
W4 O18 1.943(11)
W4 O4 2.373(13)
W5 O23 1.708(13)
W5 O6 1.892(15)
W5 O12 1.903(12)
W5 O22 1.919(16)
W5 O21 1.934(14)
W5 O2 2.345(10)
W6 O26 1.698(13)
W6 O25 1.884(17)
W6 O21 1.916(12)
W6 O24 1.925(11)
W6 O27 1.943(16)
W6 O2 2.358(12)
W7 O28 1.709(16)
W7 O25 1.900(15)
W7 O22 1.920(12)
W7 O17 1.922(12)
W7 O29 1.928(11)
W7 O2 2.354(14)
W8 O30 1.702(15)
W8 O27 1.870(14)
W8 O5 1.899(12)
W8 O31 1.904(11)
W8 O32 1.950(12)
W8 O3 2.343(13)
W9 O33 1.722(10)
W9 O24 1.901(12)
W9 O34 1.906(13)
W9 O35 1.923(12)
W9 O31 1.943(16)
W9 O3 2.333(11)
W10 O36 1.687(14)
W10 O14 1.908(12)
W10 O37 1.918(13)
W10 O34 1.919(13)
W10 O32 1.920(15)
W10 O3 2.330(11)
W11 O39 1.703(10)
W11 O37 1.884(13)
W11 O38 1.933(10)
W11 O19 1.943(13)
W11 O15 1.952(12)
W11 O4 2.330(9)
W12 O40 1.705(12)
W12 O35 1.884(12)
W12 O18 1.889(13)
W12 O29 1.907(10)
W12 O38 1.926(10)
W12 O4 2.359(11)
Si2 O44 1.611(12)
Si2 O43 1.621(9)
Si2 O42 1.637(9)
Si2 O41 1.652(8)
W13 O56 1.742(11)
W13 O55 1.827(9)
W13 O73 1.835(10)
W13 O45 2.026(9)
W13 O75 2.035(10)
W13 O41 2.382(10)
W14 O47 1.782(9)
W14 O48 1.796(10)
W14 O54 1.882(10)
W14 O75 1.941(12)
W14 O52 2.002(10)
W14 O41 2.330(8)
W15 O67 1.726(9)
W15 O66 1.762(9)
W15 O49 1.928(12)
W15 O76 1.952(12)
W15 O48 2.188(10)
W15 O42 2.244(8)
W16 O71 1.744(13)
W16 O70 1.759(9)
W16 O68 1.903(9)
W16 O76 1.935(10)
W16 O55 2.156(9)
W16 O42 2.214(11)
W17 O72 1.691(12)
W17 O77 1.736(10)
W17 O68 1.903(9)
W17 O58 1.921(10)
W17 O73 2.124(10)
W17 O43 2.323(11)
W18 O64 1.742(9)
W18 O65 1.773(10)
W18 O46 1.903(11)
W18 O58 1.940(13)
W18 O59 2.179(9)
W18 O43 2.217(8)
W19 O61 1.735(11)
W19 O50 1.843(9)
W19 O46 1.914(11)
W19 O69 1.930(9)
W19 O62 1.976(9)
W19 O44 2.327(11)
W20 O60 1.757(11)
W20 O51 1.817(9)
W20 O49 1.885(11)
W20 O69 1.905(9)
W20 O54 1.986(9)
W20 O44 2.382(10)
W21 O74 1.747(11)
W21 O57 1.780(10)
W21 O53 1.803(10)
W21 O51 2.063(9)
W21 O50 2.067(10)
W22 O63 1.751(9)
W22 O59 1.814(10)
W22 O62 1.885(11)
W22 O45 1.967(10)
W22 O52 1.993(10)
W22 O41 2.317(8)
C11 C12 1.18(2)
C12 C13 1.48(3)
C13 C14 1.47(4)
C13 C15 1.52(4)
C13 C16 1.54(3)
C21 C22 1.20(3)
C22 C23 1.51(4)
C23 C26 1.42(4)
C23 C24 1.46(5)
C23 C25 1.54(4)
C31 C32 1.22(2)
C32 C33 1.49(3)
C33 C35 1.46(3)
C33 C34 1.50(3)
C33 C36 1.59(3)
C41 C42 1.23(3)
C42 C43 1.45(3)
C43 C44 1.50(4)
C43 C45 1.57(3)
C43 C46 1.61(3)
C51 C52 1.18(3)
C52 C53 1.52(3)
C53 C54 1.54(2)
C53 C55 1.54(2)
C53 C56 1.55(2)
C61 C62 1.18(3)
C62 C63 1.45(4)
C63 C66 1.51(2)
C63 C65 1.51(2)
C63 C64 1.52(2)
C71 C72 1.20(3)
C72 C73 1.43(4)
C73 C76 1.45(4)
C73 C75 1.48(5)
C73 C74 1.60(4)
C81 C82 1.28(3)
C82 C83 1.45(4)
C83 C86 1.49(2)
C83 C84 1.49(2)
C83 C85 1.51(2)
C91 C92 1.24(3)
C92 C93 1.47(3)
C93 C94 1.50(3)
C93 C96 1.52(4)
C93 C95 1.65(4)
C101 C102 1.19(3)
C102 C103 1.47(3)
C103 C104 1.45(2)
C103 C105 1.46(2)
C103 C106 1.46(2)
C111 C112 1.21(3)
C112 C113 1.540(18)
C113 C115 1.46(2)
C113 C116 1.47(2)
C113 C114 1.48(2)
C121 C122 1.19(3)
C122 C123 1.52(3)
C123 C126 1.51(3)
C123 C125 1.55(3)
C123 C124 1.58(3)
C131 C132 1.22(3)
C132 C133 1.524(18)
C133 C134 1.52(2)
C133 C135 1.52(2)
C133 C136 1.53(2)
C141 C142 1.20(2)
C142 C143 1.49(3)
C143 C144 1.46(4)
C143 C145 1.52(3)
C143 C146 1.59(4)
C151 C152 1.23(3)
C152 C153 1.51(3)
C153 C155 1.39(3)
C153 C154 1.51(3)
C153 C156 1.59(4)
C161 C162 1.25(3)
C162 C163 1.50(3)
C163 C164 1.53(2)
C163 C166 1.53(2)
C163 C165 1.53(2)
C171 C172 1.21(2)
C172 C173 1.51(2)
C173 C176 1.44(3)
C173 C175 1.48(3)
C173 C174 1.56(4)
C181 C182 1.22(2)
C182 C183 1.53(3)
C183 C186 1.48(5)
C183 C185 1.52(4)
C183 C184 1.57(4)
C191 C192 1.15(2)
C192 C193 1.52(3)
C193 C195 1.45(4)
C193 C194 1.45(3)
C193 C196 1.47(3)
C201 C202 1.21(2)
C202 C203 1.48(3)
C203 C205 1.48(3)
C203 C204 1.51(4)
C203 C206 1.56(4)
C211 C212 1.18(3)
C212 C213 1.49(3)
C213 C216 1.48(4)
C213 C215 1.50(4)
C213 C214 1.54(3)
C221 C222 1.24(2)
C222 C223 1.50(2)
C223 C226 1.47(3)
C223 C225 1.53(2)
C223 C224 1.54(3)
C231 C232 1.22(3)
C232 C233 1.34(4)
C233 C236 1.54(3)
C233 C234 1.56(3)
C233 C235 1.56(3)
C241 C242 1.29(3)
C242 C243 1.47(3)
C243 C246 1.45(3)
C243 C245 1.47(3)
C243 C244 1.59(3)
C251 C252 1.22(3)
C252 C253 1.49(3)
C253 C255 1.49(2)
C253 C256 1.50(2)
C253 C254 1.50(2)
C261 C262 1.26(3)
C262 C263 1.39(3)
C263 C265 1.467(19)
C263 C264 1.478(18)
C263 C266 1.535(19)
C271 C272 1.19(2)
C272 C273 1.52(3)
C273 C275 1.42(3)
C273 C276 1.48(3)
C273 C274 1.57(3)
N1 C11N 1.13(3)
C11N C12N 1.42(3)
N2 C21N 1.16(3)
C21N C22N 1.42(4)
N3 C31N 1.11(3)
C31N C32N 1.46(4)
N4 C41N 1.20(3)
C41N C42N 1.39(3)
N5 C51N 1.142(16)
C51N C52N 1.525(16)
N6 C61N 1.165(16)
C61N C62N 1.503(17)
N7 C71N 1.136(15)
C71N C72N 1.520(16)

loop_
_platon_squeeze_void_nr
_platon_squeeze_void_average_x
_platon_squeeze_void_average_y
_platon_squeeze_void_average_z
_platon_squeeze_void_volume
_platon_squeeze_void_count_electrons
_platon_squeeze_void_content
1 0.000 0.000 0.000 195 60 ' '
2 0.045 0.000 0.500 1717 539 ' '
3 0.375 0.061 0.097 7 3 ' '
4 0.643 0.451 0.701 25 8 ' '
5 0.357 0.548 0.299 25 11 ' '
6 0.625 0.939 0.903 7 3 ' '
